data_7717654
loop_
_publ_author_name
'Sellin, Malte'
'Grunenberg, J\"org'
'Krossing, Ingo'

_publ_section_title
;
 Isolation and Characterization of the Dimetal Decacarbonyl Dication
 [Ru2(CO)10]2+ and the Metal-Only Lewis-Pair [Ag{Ru(CO)5}2]+
;
_journal_name_full 'Dalton Transactions'
_journal_paper_doi 10.1039/D4DT03364G
_journal_year 2025
_chemical_formula_moiety 'C24 Al2 F55 O6, C10 Ag O10 Ru2'
_chemical_formula_sum 'C34 Ag Al2 F55 O16 Ru2'
_chemical_formula_weight 2073.31
_space_group_crystal_system triclinic
_space_group_IT_number 2
_space_group_name_Hall '-P 1'
_space_group_name_H-M_alt 'P -1'
_atom_sites_solution_primary direct
_audit_creation_method
;FinalCif V139 by Daniel Kratzert, Freiburg 2024, 
https://dkratzert.de/finalcif.html
;
_audit_update_record
;
2024-10-11 deposited with the CCDC.	2024-12-06 downloaded from the CCDC.
;
_cell_angle_alpha 64.588(17)
_cell_angle_beta 84.267(13)
_cell_angle_gamma 85.248(13)
_cell_formula_units_Z 4
_cell_length_a 11.005(4)
_cell_length_b 24.541(7)
_cell_length_c 24.767(10)
_cell_measurement_reflns_used 9616
_cell_measurement_temperature 100(2)
_cell_measurement_theta_max 29.0565
_cell_measurement_theta_min 2.3905
_cell_volume 6006(4)
_computing_cell_refinement 'SAINT V8.40B'
_computing_data_collection 'Bruker BIS V6.2.15 Patch 4/2021-03-15 and APEX4 2022.1-1'
_computing_data_reduction 'SAINT V8.40B'
_computing_structure_refinement 'SHELXL-2019/2 (Sheldrick, 2019)'
_computing_structure_solution 'SHELXT 2018/2 (Sheldrick, 2018)'
_diffrn_ambient_environment N~2~
_diffrn_ambient_temperature 100(2)
_diffrn_detector CPAD
_diffrn_detector_area_resol_mean 7.41
_diffrn_detector_type 'Bruker PHOTON III'
_diffrn_measured_fraction_theta_full 0.995
_diffrn_measured_fraction_theta_max 0.978
_diffrn_measurement_device 'three-circle diffractometer'
_diffrn_measurement_device_type 'Bruker D8 VENTURE dual wavelength Mo/Cu'
_diffrn_measurement_method '\w and \f scans'
_diffrn_measurement_specimen_support 'MiTeGen micromount'
_diffrn_radiation_monochromator 'mirror optics'
_diffrn_radiation_probe x-ray
_diffrn_radiation_type MoK\a
_diffrn_radiation_wavelength 0.71073
_diffrn_reflns_av_R_equivalents 0.0620
_diffrn_reflns_av_unetI/netI 0.0389
_diffrn_reflns_Laue_measured_fraction_full 0.995
_diffrn_reflns_Laue_measured_fraction_max 0.978
_diffrn_reflns_limit_h_max 15
_diffrn_reflns_limit_h_min -14
_diffrn_reflns_limit_k_max 33
_diffrn_reflns_limit_k_min -33
_diffrn_reflns_limit_l_max 33
_diffrn_reflns_limit_l_min -33
_diffrn_reflns_number 249926
_diffrn_reflns_point_group_measured_fraction_full 0.995
_diffrn_reflns_point_group_measured_fraction_max 0.978
_diffrn_reflns_theta_full 25.242
_diffrn_reflns_theta_max 29.386
_diffrn_reflns_theta_min 0.913
_diffrn_source 'microfocus sealed X-ray tube'
_diffrn_source_current 1.4
_diffrn_source_type 'Incoatec I\ms'
_diffrn_source_voltage 50.0
_exptl_absorpt_coefficient_mu 1.082
_exptl_absorpt_correction_T_max 0.7458
_exptl_absorpt_correction_T_min 0.6767
_exptl_absorpt_correction_type multi-scan
_exptl_absorpt_process_details
;SADABS-2016/2 - Bruker AXS area detector scaling and absorption correction: 
Krause, L., Herbst-Irmer, R., Sheldrick G.M. & Stalke D., J. Appl. Cryst. 48 
(2015) 3-10
;
_exptl_crystal_colour colourless
_exptl_crystal_density_diffrn 2.293
_exptl_crystal_description plate
_exptl_crystal_F_000 3952
_exptl_crystal_recrystallization_method 'diffusion of n-pentane in 1,2,3,4-tetrafluorobenzene'
_exptl_crystal_size_max 0.220
_exptl_crystal_size_mid 0.213
_exptl_crystal_size_min 0.106
_refine_diff_density_max 3.681
_refine_diff_density_min -2.508
_refine_diff_density_rms 0.201
_refine_ls_extinction_method none
_refine_ls_goodness_of_fit_ref 1.139
_refine_ls_hydrogen_treatment undef
_refine_ls_matrix_type full
_refine_ls_number_parameters 2496
_refine_ls_number_reflns 32365
_refine_ls_number_restraints 38094
_refine_ls_restrained_S_all 0.824
_refine_ls_R_factor_all 0.1033
_refine_ls_R_factor_gt 0.0836
_refine_ls_shift/su_max 0.009
_refine_ls_shift/su_mean 0.000
_refine_ls_structure_factor_coef Fsqd
_refine_ls_weighting_details 'w=1/[\s^2^(Fo^2^)+(0.1105P)^2^+91.5545P] where P=(Fo^2^+2Fc^2^)/3'
_refine_ls_weighting_scheme calc
_refine_ls_wR_factor_gt 0.2396
_refine_ls_wR_factor_ref 0.2588
_reflns_Friedel_coverage 0.000
_reflns_number_gt 26627
_reflns_number_total 32365
_reflns_threshold_expression 'I > 2\s(I)'
_cod_data_source_file d4dt03364g2.cif
_cod_data_source_block p-1_a
_cod_original_cell_volume 6005(4)
_cod_database_code 7717654
_shelx_shelxl_version_number 2019/3
_shelx_space_group_comment
;
The symmetry employed for this shelxl refinement is uniquely defined
by the following loop, which should always be used as a source of
symmetry information in preference to the above space-group names.
They are only intended as comments.
;
_olex2_diffrn_ambient_temperature_device 'Oxford Cryostream 800'

loop_
_space_group_symop_operation_xyz
'x, y, z'
'-x, -y, -z'

loop_
_atom_site_label
_atom_site_type_symbol
_atom_site_fract_x
_atom_site_fract_y
_atom_site_fract_z
_atom_site_U_iso_or_equiv
_atom_site_adp_type
_atom_site_occupancy
_atom_site_site_symmetry_order
_atom_site_calc_flag
_atom_site_refinement_flags_posn
_atom_site_refinement_flags_adp
_atom_site_refinement_flags_occupancy
_atom_site_disorder_assembly
_atom_site_disorder_group
Ag1 Ag -0.01174(7) 0.74297(3) 0.25185(3) 0.02844(16) Uani 1 1 d . . . . .
Ag2 Ag -0.02538(7) 0.74700(3) 0.73756(3) 0.02813(15) Uani 1 1 d . . . . .
Ru1 Ru 0.00754(7) 0.64612(3) 0.22667(3) 0.02271(15) Uani 1 1 d . . . . .
Ru2 Ru -0.03693(6) 0.84947(3) 0.25957(3) 0.02098(14) Uani 1 1 d . . . . .
Ru3 Ru 0.01679(6) 0.73240(3) 0.63640(3) 0.02139(14) Uani 1 1 d . . . . .
Ru4 Ru -0.03364(7) 0.76182(3) 0.83873(3) 0.02249(15) Uani 1 1 d . . . . .
Al1 Al 0.5106(2) 0.06521(11) 1.01323(11) 0.0175(4) Uani 1 1 d . . . . .
Al2 Al 0.4927(2) 0.47638(11) 0.94198(11) 0.0176(4) Uani 1 1 d . . . . .
Al3 Al 0.4970(2) 0.57187(11) 0.50112(11) 0.0172(4) Uani 1 1 d . . . . .
Al4 Al 0.4976(2) 1.00779(10) 0.56809(10) 0.0154(4) Uani 1 1 d . . . . .
F1 F 0.500000 0.000000 1.000000 0.0200(13) Uani 1 2 d S . P A .
F2 F 0.500000 0.500000 1.000000 0.0189(12) Uani 1 2 d S . P . .
F3 F 0.500000 0.500000 0.500000 0.0203(13) Uani 1 2 d S . P B .
F4 F 0.500000 1.000000 0.500000 0.0206(13) Uani 1 2 d S . P . .
O4 O -0.0143(10) 0.7449(4) 0.0975(4) 0.052(2) Uani 1 1 d . . . . .
O5 O -0.2733(7) 0.6541(4) 0.2441(4) 0.0430(19) Uani 1 1 d . . . . .
O1 O 0.0372(8) 0.5288(3) 0.2062(3) 0.0363(16) Uani 1 1 d . . . . .
O2 O 0.0180(7) 0.5799(3) 0.3640(3) 0.0313(14) Uani 1 1 d . . . . .
O3 O 0.2834(8) 0.6697(5) 0.2103(4) 0.048(2) Uani 1 1 d . . . . .
O6 O 0.2448(7) 0.8409(4) 0.2427(4) 0.047(2) Uani 1 1 d . . . . .
O7 O -0.0106(8) 0.7761(4) 0.3960(3) 0.0403(18) Uani 1 1 d . . . . .
O8 O -0.3096(8) 0.8199(5) 0.2801(4) 0.047(2) Uani 1 1 d . . . . .
O9 O -0.0445(8) 0.8865(4) 0.1247(3) 0.044(2) Uani 1 1 d . . . . .
O10 O -0.0670(9) 0.9784(4) 0.2565(4) 0.046(2) Uani 1 1 d . . . . .
O11 O 0.0771(8) 0.7244(4) 0.5141(4) 0.046(2) Uani 1 1 d . . . . .
O13 O 0.2837(8) 0.7284(4) 0.6669(4) 0.044(2) Uani 1 1 d . . . . .
O14 O 0.0086(8) 0.8722(3) 0.5864(4) 0.0390(17) Uani 1 1 d . . . . .
O15 O -0.2639(7) 0.7310(4) 0.6453(4) 0.0434(19) Uani 1 1 d . . . . .
O16 O -0.3138(7) 0.7718(5) 0.8314(5) 0.050(2) Uani 1 1 d . . . . .
O17 O -0.0128(9) 0.8949(3) 0.7466(4) 0.049(2) Uani 1 1 d . . . . .
O18 O 0.2438(7) 0.7413(4) 0.8168(4) 0.046(2) Uani 1 1 d . . . . .
O19 O -0.0419(7) 0.6234(3) 0.8873(3) 0.0333(15) Uani 1 1 d . . . . .
O20 O -0.0301(8) 0.7722(4) 0.9602(4) 0.0420(18) Uani 1 1 d . . . . .
O12 O 0.0120(9) 0.5979(4) 0.7240(5) 0.058(3) Uani 1 1 d . . . . .
C6 C 0.1418(10) 0.8446(4) 0.2484(5) 0.032(2) Uani 1 1 d . . . . .
C1 C 0.0254(9) 0.5718(4) 0.2123(4) 0.0278(18) Uani 1 1 d . . . . .
C2 C 0.0150(8) 0.6047(4) 0.3143(4) 0.0263(17) Uani 1 1 d . . . . .
C3 C 0.1829(10) 0.6616(5) 0.2166(4) 0.0298(19) Uani 1 1 d . . . . .
C4 C -0.0068(10) 0.7082(5) 0.1446(5) 0.033(2) Uani 1 1 d . . . . .
C5 C -0.1731(9) 0.6518(4) 0.2381(4) 0.0288(18) Uani 1 1 d . . . . .
C7 C -0.0223(8) 0.8022(5) 0.3464(4) 0.0278(18) Uani 1 1 d . . . . .
C8 C -0.2119(10) 0.8307(5) 0.2722(4) 0.032(2) Uani 1 1 d . . . . .
C9 C -0.0436(10) 0.8730(4) 0.1726(4) 0.0299(19) Uani 1 1 d . . . . .
C10 C -0.0562(10) 0.9329(4) 0.2578(4) 0.0310(19) Uani 1 1 d . . . . .
C11 C 0.0546(8) 0.7266(4) 0.5587(4) 0.0260(17) Uani 1 1 d . . . . .
C12 C 0.0137(10) 0.6460(5) 0.6918(5) 0.035(2) Uani 1 1 d . . . . .
C13 C 0.1867(10) 0.7303(4) 0.6559(5) 0.032(2) Uani 1 1 d . . . . .
C14 C 0.0108(9) 0.8213(4) 0.6042(4) 0.0277(18) Uani 1 1 d . . . . .
C15 C -0.1635(9) 0.7335(4) 0.6416(4) 0.0290(19) Uani 1 1 d . . . . .
C16 C -0.2124(10) 0.7685(5) 0.8340(5) 0.034(2) Uani 1 1 d . . . . .
C17 C -0.0223(10) 0.8468(4) 0.7802(5) 0.033(2) Uani 1 1 d . . . . .
C18 C 0.1444(10) 0.7500(5) 0.8247(5) 0.034(2) Uani 1 1 d . . . . .
C19 C -0.0409(8) 0.6735(4) 0.8703(4) 0.0231(16) Uani 1 1 d . . . . .
C20 C -0.0294(9) 0.7690(4) 0.9161(4) 0.0278(18) Uani 1 1 d . . . . .
O1_1 O 0.3903(6) 0.0649(3) 1.0616(3) 0.0251(12) Uani 1 1 d D U . . .
C1_1 C 0.3143(7) 0.0360(3) 1.1107(3) 0.0257(15) Uani 1 1 d D U . . .
C2_1 C 0.2266(9) 0.0840(4) 1.1210(4) 0.048(2) Uani 1 1 d D U . . .
F1_1 F 0.1431(6) 0.1049(3) 1.0805(4) 0.062(2) Uani 1 1 d D U . . .
F2_1 F 0.1678(10) 0.0620(4) 1.1747(4) 0.080(3) Uani 1 1 d D U . . .
F3_1 F 0.2879(7) 0.1309(3) 1.1157(4) 0.060(2) Uani 1 1 d D U . . .
C3_1 C 0.3887(9) 0.0012(4) 1.1666(4) 0.039(2) Uani 1 1 d D U . . .
F4_1 F 0.4871(6) -0.0267(3) 1.1529(3) 0.0442(15) Uani 1 1 d D U . . .
F5_1 F 0.4238(9) 0.0392(4) 1.1870(3) 0.061(2) Uani 1 1 d D U . . .
F6_1 F 0.3235(8) -0.0405(3) 1.2112(3) 0.057(2) Uani 1 1 d D U . . .
C4_1 C 0.2397(7) -0.0088(3) 1.0997(4) 0.0289(16) Uani 1 1 d D U . . .
F7_1 F 0.3083(6) -0.0582(2) 1.1060(3) 0.0331(12) Uani 1 1 d D U . . .
F8_1 F 0.1418(6) -0.0272(3) 1.1389(3) 0.0467(17) Uani 1 1 d D U . . .
F9_1 F 0.2013(6) 0.0163(3) 1.0452(3) 0.0392(14) Uani 1 1 d D U . . .
O1_4 O 0.5985(7) 0.4191(3) 0.9525(3) 0.0350(16) Uani 1 1 d D U . . .
C1_4 C 0.6719(6) 0.3726(3) 0.9872(3) 0.0233(14) Uani 1 1 d D U . . .
C2_4 C 0.5951(8) 0.3189(4) 1.0304(4) 0.0339(18) Uani 1 1 d D U . . .
F1_4 F 0.5563(7) 0.2887(3) 1.0024(3) 0.0474(17) Uani 1 1 d D U . . .
F2_4 F 0.6578(7) 0.2797(3) 1.0755(3) 0.0505(17) Uani 1 1 d D U . . .
F3_4 F 0.4968(6) 0.3390(3) 1.0541(3) 0.0474(17) Uani 1 1 d D U . . .
C3_4 C 0.7488(7) 0.3940(3) 1.0231(3) 0.0282(16) Uani 1 1 d D U . . .
F4_4 F 0.7869(6) 0.4493(3) 0.9891(3) 0.0396(14) Uani 1 1 d D U . . .
F5_4 F 0.6804(6) 0.3964(3) 1.0698(2) 0.0345(13) Uani 1 1 d D U . . .
F6_4 F 0.8458(6) 0.3576(3) 1.0438(3) 0.0438(15) Uani 1 1 d D U . . .
C4_4 C 0.7585(7) 0.3533(4) 0.9442(4) 0.0306(17) Uani 1 1 d D U . . .
F7_4 F 0.8442(6) 0.3935(3) 0.9165(3) 0.0470(16) Uani 1 1 d D U . . .
F8_4 F 0.8146(6) 0.2997(3) 0.9737(3) 0.0495(17) Uani 1 1 d D U . . .
F9_4 F 0.6970(6) 0.3494(3) 0.9024(3) 0.0419(15) Uani 1 1 d D U . . .
O1_5 O 0.5222(6) 0.5380(3) 0.8774(3) 0.0291(14) Uani 1 1 d D U . . .
C1_5 C 0.5915(7) 0.5739(3) 0.8285(3) 0.0250(15) Uani 1 1 d D U . . .
C2_5 C 0.6255(7) 0.5423(4) 0.7862(3) 0.0313(17) Uani 1 1 d D U . . .
F1_5 F 0.5290(6) 0.5405(3) 0.7591(3) 0.0446(15) Uani 1 1 d D U . . .
F2_5 F 0.7133(6) 0.5695(3) 0.7439(3) 0.0447(16) Uani 1 1 d D U . . .
F3_5 F 0.6638(6) 0.4850(3) 0.8171(3) 0.0394(14) Uani 1 1 d D U . . .
C3_5 C 0.7105(7) 0.5889(4) 0.8467(4) 0.0310(17) Uani 1 1 d D U . . .
F4_5 F 0.6880(6) 0.6004(3) 0.8947(3) 0.0438(15) Uani 1 1 d D U . . .
F5_5 F 0.7921(6) 0.5426(3) 0.8607(3) 0.0409(14) Uani 1 1 d D U . . .
F6_5 F 0.7629(6) 0.6374(3) 0.8027(3) 0.0457(16) Uani 1 1 d D U . . .
C4_5 C 0.5138(8) 0.6328(4) 0.7954(4) 0.0349(18) Uani 1 1 d D U . . .
F7_5 F 0.5101(7) 0.6683(3) 0.8246(3) 0.0453(15) Uani 1 1 d D U . . .
F8_5 F 0.5585(7) 0.6652(3) 0.7398(3) 0.0494(18) Uani 1 1 d D U . . .
F9_5 F 0.4007(6) 0.6210(3) 0.7924(3) 0.0510(17) Uani 1 1 d D U . . .
O1_6 O 0.3442(5) 0.4571(3) 0.9503(3) 0.0257(12) Uani 1 1 d D U . . .
C1_6 C 0.2572(6) 0.4383(3) 0.9275(3) 0.0227(14) Uani 1 1 d D U . . .
C2_6 C 0.2368(8) 0.3701(4) 0.9670(4) 0.0329(18) Uani 1 1 d D U . . .
F1_6 F 0.3280(6) 0.3366(3) 0.9568(3) 0.0448(16) Uani 1 1 d D U . . .
F2_6 F 0.1337(6) 0.3525(3) 0.9572(4) 0.0489(17) Uani 1 1 d D U . . .
F3_6 F 0.2325(6) 0.3584(3) 1.0252(3) 0.0407(14) Uani 1 1 d D U . . .
C3_6 C 0.1366(7) 0.4757(4) 0.9279(4) 0.0316(17) Uani 1 1 d D U . . .
F4_6 F 0.1574(6) 0.5341(3) 0.9060(3) 0.0421(14) Uani 1 1 d D U . . .
F5_6 F 0.0880(5) 0.4588(3) 0.9844(3) 0.0395(14) Uani 1 1 d D U . . .
F6_6 F 0.0537(6) 0.4679(4) 0.8968(3) 0.0458(16) Uani 1 1 d D U . . .
C4_6 C 0.2967(7) 0.4471(4) 0.8623(3) 0.0308(17) Uani 1 1 d D U . . .
F7_6 F 0.2810(6) 0.5043(3) 0.8234(3) 0.0434(15) Uani 1 1 d D U . . .
F8_6 F 0.2329(6) 0.4131(3) 0.8459(3) 0.0442(16) Uani 1 1 d D U . . .
F9_6 F 0.4153(5) 0.4311(3) 0.8579(3) 0.0367(13) Uani 1 1 d D U . . .
O1_7 O 0.499(2) 0.1255(9) 0.9448(9) 0.024(4) Uani 0.578(13) 1 d D U P A 1
C1_7 C 0.4312(11) 0.1710(5) 0.9048(5) 0.021(3) Uani 0.578(13) 1 d D U P A 1
C2_7 C 0.3063(11) 0.1496(5) 0.9000(5) 0.029(3) Uani 0.578(13) 1 d D U P A 1
F1_7 F 0.2280(13) 0.1455(7) 0.9461(6) 0.034(3) Uani 0.578(13) 1 d D U P A 1
F2_7 F 0.2543(12) 0.1861(7) 0.8497(5) 0.036(3) Uani 0.578(13) 1 d D U P A 1
F3_7 F 0.318(2) 0.0947(7) 0.9014(11) 0.044(5) Uani 0.578(13) 1 d D U P A 1
C3_7 C 0.5061(11) 0.1930(5) 0.8428(5) 0.025(3) Uani 0.578(13) 1 d D U P A 1
F4_7 F 0.6235(11) 0.1974(10) 0.8484(10) 0.034(3) Uani 0.578(13) 1 d D U P A 1
F5_7 F 0.5007(16) 0.1544(8) 0.8183(7) 0.032(3) Uani 0.578(13) 1 d D U P A 1
F6_7 F 0.4641(12) 0.2470(5) 0.8046(5) 0.039(3) Uani 0.578(13) 1 d D U P A 1
C4_7 C 0.4114(11) 0.2247(5) 0.9230(5) 0.028(3) Uani 0.578(13) 1 d D U P A 1
F7_7 F 0.5127(14) 0.2554(8) 0.9100(9) 0.037(3) Uani 0.578(13) 1 d D U P A 1
F8_7 F 0.3223(12) 0.2635(6) 0.8935(7) 0.033(3) Uani 0.578(13) 1 d D U P A 1
F9_7 F 0.380(2) 0.2050(12) 0.9813(6) 0.037(5) Uani 0.578(13) 1 d D U P A 1
O1_8 O 0.507(3) 0.1282(12) 0.9484(13) 0.024(6) Uani 0.422(13) 1 d D U P A 2
C1_8 C 0.4396(13) 0.1736(7) 0.9080(6) 0.021(3) Uani 0.422(13) 1 d D U P A 2
C2_8 C 0.3888(14) 0.1516(7) 0.8651(7) 0.027(3) Uani 0.422(13) 1 d D U P A 2
F1_8 F 0.475(2) 0.1475(13) 0.8250(12) 0.044(6) Uani 0.422(13) 1 d D U P A 2
F2_8 F 0.2968(16) 0.1870(10) 0.8355(8) 0.038(4) Uani 0.422(13) 1 d D U P A 2
F3_8 F 0.345(3) 0.0966(8) 0.8960(12) 0.040(6) Uani 0.422(13) 1 d D U P A 2
C3_8 C 0.3313(13) 0.1957(6) 0.9397(6) 0.028(3) Uani 0.422(13) 1 d D U P A 2
F4_8 F 0.366(3) 0.2004(16) 0.9874(9) 0.036(6) Uani 0.422(13) 1 d D U P A 2
F5_8 F 0.2414(17) 0.1569(9) 0.9577(10) 0.035(5) Uani 0.422(13) 1 d D U P A 2
F6_8 F 0.2836(17) 0.2492(7) 0.9033(10) 0.033(4) Uani 0.422(13) 1 d D U P A 2
C4_8 C 0.5249(13) 0.2270(6) 0.8716(6) 0.028(3) Uani 0.422(13) 1 d D U P A 2
F7_8 F 0.545(2) 0.2572(12) 0.9030(11) 0.042(5) Uani 0.422(13) 1 d D U P A 2
F8_8 F 0.4763(14) 0.2657(6) 0.8210(6) 0.033(3) Uani 0.422(13) 1 d D U P A 2
F9_8 F 0.6328(15) 0.2068(12) 0.8567(13) 0.037(5) Uani 0.422(13) 1 d D U P A 2
O1_9 O 0.658(2) 0.0541(11) 1.0400(13) 0.023(5) Uani 0.548(13) 1 d D U P A 1
C1_9 C 0.7440(12) 0.0827(5) 1.0524(5) 0.025(3) Uani 0.548(13) 1 d D U P A 1
C2_9 C 0.7764(12) 0.0449(6) 1.1183(5) 0.031(3) Uani 0.548(13) 1 d D U P A 1
F1_9 F 0.6905(16) 0.0535(9) 1.1560(7) 0.051(4) Uani 0.548(13) 1 d D U P A 1
F2_9 F 0.8830(13) 0.0590(9) 1.1284(8) 0.039(3) Uani 0.548(13) 1 d D U P A 1
F3_9 F 0.782(2) -0.0140(6) 1.1315(11) 0.050(7) Uani 0.548(13) 1 d D U P A 1
C3_9 C 0.8604(12) 0.0866(6) 1.0098(6) 0.035(3) Uani 0.548(13) 1 d D U P A 1
F4_9 F 0.828(3) 0.1047(12) 0.9541(7) 0.051(7) Uani 0.548(13) 1 d D U P A 1
F5_9 F 0.9156(16) 0.0318(6) 1.0263(7) 0.043(4) Uani 0.548(13) 1 d D U P A 1
F6_9 F 0.9396(14) 0.1242(7) 1.0103(10) 0.044(4) Uani 0.548(13) 1 d D U P A 1
C4_9 C 0.7015(12) 0.1479(5) 1.0434(6) 0.033(3) Uani 0.548(13) 1 d D U P A 1
F7_9 F 0.7101(18) 0.1860(7) 0.9857(6) 0.044(4) Uani 0.548(13) 1 d D U P A 1
F8_9 F 0.7664(19) 0.1679(8) 1.0735(8) 0.039(4) Uani 0.548(13) 1 d D U P A 1
F9_9 F 0.5851(14) 0.1490(12) 1.0631(11) 0.052(6) Uani 0.548(13) 1 d D U P A 1
O1_10 O 0.648(2) 0.0562(14) 1.0380(14) 0.023(6) Uani 0.452(13) 1 d D U P A 2
C1_10 C 0.7370(13) 0.0835(6) 1.0504(6) 0.023(3) Uani 0.452(13) 1 d D U P A 2
C2_10 C 0.6826(15) 0.1149(7) 1.0909(7) 0.037(4) Uani 0.452(13) 1 d D U P A 2
F1_10 F 0.6560(19) 0.0745(8) 1.1466(7) 0.045(4) Uani 0.452(13) 1 d D U P A 2
F2_10 F 0.759(3) 0.1533(10) 1.0930(9) 0.045(5) Uani 0.452(13) 1 d D U P A 2
F3_10 F 0.5792(18) 0.1452(13) 1.0700(12) 0.045(6) Uani 0.452(13) 1 d D U P A 2
C3_10 C 0.8013(14) 0.1303(6) 0.9921(6) 0.031(4) Uani 0.452(13) 1 d D U P A 2
F4_10 F 0.820(3) 0.1097(12) 0.9502(9) 0.042(7) Uani 0.452(13) 1 d D U P A 2
F5_10 F 0.732(2) 0.1812(8) 0.9689(8) 0.045(5) Uani 0.452(13) 1 d D U P A 2
F6_10 F 0.9085(16) 0.1453(9) 1.0014(10) 0.041(5) Uani 0.452(13) 1 d D U P A 2
C4_10 C 0.8333(13) 0.0337(6) 1.0852(6) 0.031(3) Uani 0.452(13) 1 d D U P A 2
F7_10 F 0.9017(18) 0.0146(8) 1.0486(8) 0.041(4) Uani 0.452(13) 1 d D U P A 2
F8_10 F 0.9069(16) 0.0552(11) 1.1106(10) 0.042(5) Uani 0.452(13) 1 d D U P A 2
F9_10 F 0.780(2) -0.0130(8) 1.1292(9) 0.035(6) Uani 0.452(13) 1 d D U P A 2
O1_11 O 0.6453(6) 0.5758(4) 0.5132(4) 0.0262(15) Uani 0.857(7) 1 d D U P B 1
C1_11 C 0.7438(7) 0.6100(4) 0.5008(4) 0.0251(11) Uani 0.857(7) 1 d D U P B 1
C2_11 C 0.7728(8) 0.6453(4) 0.4321(4) 0.0297(13) Uani 0.857(7) 1 d D U P B 1
F1_11 F 0.7008(7) 0.6950(3) 0.4095(4) 0.0353(14) Uani 0.857(7) 1 d D U P B 1
F2_11 F 0.8888(6) 0.6620(4) 0.4181(4) 0.0419(16) Uani 0.857(7) 1 d D U P B 1
F3_11 F 0.7550(7) 0.6108(3) 0.4043(4) 0.0386(15) Uani 0.857(7) 1 d D U P B 1
C3_11 C 0.8537(8) 0.5663(4) 0.5288(5) 0.0344(14) Uani 0.857(7) 1 d D U P B 1
F4_11 F 0.8210(7) 0.5267(3) 0.5842(4) 0.0420(15) Uani 0.857(7) 1 d D U P B 1
F5_11 F 0.8910(8) 0.5363(4) 0.4958(4) 0.0444(17) Uani 0.857(7) 1 d D U P B 1
F6_11 F 0.9485(6) 0.5956(4) 0.5303(4) 0.0485(18) Uani 0.857(7) 1 d D U P B 1
C4_11 C 0.7211(8) 0.6559(4) 0.5289(4) 0.0277(13) Uani 0.857(7) 1 d D U P B 1
F7_11 F 0.7292(7) 0.6292(3) 0.5881(3) 0.0388(15) Uani 0.857(7) 1 d D U P B 1
F8_11 F 0.8004(8) 0.6995(4) 0.5073(5) 0.0349(18) Uani 0.857(7) 1 d D U P B 1
F9_11 F 0.6079(7) 0.6817(4) 0.5188(4) 0.0313(17) Uani 0.857(7) 1 d D U P B 1
O1_12 O 0.629(3) 0.576(2) 0.528(2) 0.033(4) Uani 0.143(7) 1 d D U P B 2
C1_12 C 0.736(2) 0.6013(11) 0.5243(10) 0.034(3) Uani 0.143(7) 1 d D U P B 2
C2_12 C 0.834(2) 0.5822(12) 0.4855(12) 0.037(3) Uani 0.143(7) 1 d D U P B 2
F1_12 F 0.877(4) 0.5258(14) 0.5167(18) 0.041(5) Uani 0.143(7) 1 d D U P B 2
F2_12 F 0.929(3) 0.6180(16) 0.4682(18) 0.040(4) Uani 0.143(7) 1 d D U P B 2
F3_12 F 0.788(3) 0.5852(19) 0.4367(15) 0.040(5) Uani 0.143(7) 1 d D U P B 2
C3_12 C 0.720(3) 0.6712(11) 0.4970(14) 0.034(3) Uani 0.143(7) 1 d D U P B 2
F4_12 F 0.621(5) 0.690(2) 0.521(2) 0.035(5) Uani 0.143(7) 1 d D U P B 2
F5_12 F 0.710(4) 0.6933(15) 0.4383(14) 0.035(4) Uani 0.143(7) 1 d D U P B 2
F6_12 F 0.817(5) 0.695(2) 0.506(3) 0.034(5) Uani 0.143(7) 1 d D U P B 2
C4_12 C 0.781(2) 0.5785(12) 0.5884(11) 0.036(3) Uani 0.143(7) 1 d D U P B 2
F7_12 F 0.713(3) 0.6043(17) 0.6193(16) 0.042(5) Uani 0.143(7) 1 d D U P B 2
F8_12 F 0.897(2) 0.5905(17) 0.5865(18) 0.042(5) Uani 0.143(7) 1 d D U P B 2
F9_12 F 0.771(3) 0.5190(11) 0.6174(16) 0.036(4) Uani 0.143(7) 1 d D U P B 2
O1_13 O 0.3661(5) 1.0503(2) 0.5690(3) 0.0200(11) Uani 1 1 d D U . . .
C1_13 C 0.3184(6) 1.1074(3) 0.5512(3) 0.0185(13) Uani 1 1 d D U . . .
C2_13 C 0.1770(6) 1.1054(3) 0.5530(3) 0.0222(14) Uani 1 1 d D U . . .
F1_13 F 0.1277(5) 1.0855(3) 0.6089(2) 0.0318(12) Uani 1 1 d D U . . .
F2_13 F 0.1264(5) 1.1602(2) 0.5209(3) 0.0319(12) Uani 1 1 d D U . . .
F3_13 F 0.1476(5) 1.0687(3) 0.5299(3) 0.0288(11) Uani 1 1 d D U . . .
C3_13 C 0.3689(7) 1.1477(3) 0.4866(3) 0.0233(15) Uani 1 1 d D U . . .
F4_13 F 0.4885(5) 1.1363(3) 0.4797(2) 0.0300(11) Uani 1 1 d D U . . .
F5_13 F 0.3149(5) 1.1365(3) 0.4465(2) 0.0294(11) Uani 1 1 d D U . . .
F6_13 F 0.3517(5) 1.2067(2) 0.4723(2) 0.0288(11) Uani 1 1 d D U . . .
C4_13 C 0.3496(7) 1.1340(3) 0.5948(3) 0.0246(15) Uani 1 1 d D U . . .
F7_13 F 0.4649(5) 1.1515(3) 0.5830(3) 0.0336(12) Uani 1 1 d D U . . .
F8_13 F 0.2774(5) 1.1823(2) 0.5900(3) 0.0296(11) Uani 1 1 d D U . . .
F9_13 F 0.3386(5) 1.0934(3) 0.6512(2) 0.0314(12) Uani 1 1 d D U . . .
O1_14 O 0.4900(5) 0.9364(2) 0.6242(3) 0.0219(12) Uani 1 1 d D U . . .
C1_14 C 0.4202(6) 0.8946(3) 0.6689(3) 0.0204(13) Uani 1 1 d D U . . .
C2_14 C 0.4882(7) 0.8320(3) 0.6853(3) 0.0267(16) Uani 1 1 d D U . . .
F1_14 F 0.4769(6) 0.8120(3) 0.6445(3) 0.0336(12) Uani 1 1 d D U . . .
F2_14 F 0.4452(6) 0.7909(3) 0.7386(3) 0.0392(15) Uani 1 1 d D U . . .
F3_14 F 0.6070(5) 0.8361(3) 0.6882(3) 0.0344(12) Uani 1 1 d D U . . .
C3_14 C 0.4045(8) 0.9085(4) 0.7252(3) 0.0302(17) Uani 1 1 d D U . . .
F4_14 F 0.3816(7) 0.9672(2) 0.7091(3) 0.0397(15) Uani 1 1 d D U . . .
F5_14 F 0.5055(6) 0.8925(3) 0.7547(3) 0.0433(15) Uani 1 1 d D U . . .
F6_14 F 0.3123(6) 0.8789(3) 0.7632(2) 0.0377(14) Uani 1 1 d D U . . .
C4_14 C 0.2922(7) 0.8934(3) 0.6483(3) 0.0271(16) Uani 1 1 d D U . . .
F7_14 F 0.2203(5) 0.9399(3) 0.6491(3) 0.0377(14) Uani 1 1 d D U . . .
F8_14 F 0.2345(5) 0.8429(3) 0.6831(3) 0.0348(13) Uani 1 1 d D U . . .
F9_14 F 0.3025(6) 0.8985(3) 0.5925(3) 0.0419(15) Uani 1 1 d D U . . .
O1_15 O 0.6307(5) 1.0407(3) 0.5631(3) 0.0249(12) Uani 1 1 d D U . . .
C1_15 C 0.7357(6) 1.0425(3) 0.5857(3) 0.0212(14) Uani 1 1 d D U . . .
C2_15 C 0.7183(7) 1.0217(4) 0.6549(3) 0.0323(17) Uani 1 1 d D U . . .
F1_15 F 0.7183(6) 0.9618(3) 0.6841(3) 0.0437(15) Uani 1 1 d D U . . .
F2_15 F 0.8062(6) 1.0402(4) 0.6755(3) 0.0503(18) Uani 1 1 d D U . . .
F3_15 F 0.6112(6) 1.0427(4) 0.6695(3) 0.0488(17) Uani 1 1 d D U . . .
C3_15 C 0.7771(7) 1.1085(3) 0.5564(4) 0.0284(16) Uani 1 1 d D U . . .
F4_15 F 0.7608(6) 1.1341(3) 0.4974(3) 0.0384(13) Uani 1 1 d D U . . .
F5_15 F 0.7111(6) 1.1425(3) 0.5792(3) 0.0428(15) Uani 1 1 d D U . . .
F6_15 F 0.8939(5) 1.1127(3) 0.5627(3) 0.0403(15) Uani 1 1 d D U . . .
C4_15 C 0.8351(7) 1.0003(3) 0.5723(4) 0.0290(16) Uani 1 1 d D U . . .
F7_15 F 0.8745(6) 1.0252(3) 0.5145(3) 0.0432(15) Uani 1 1 d D U . . .
F8_15 F 0.9317(5) 0.9898(3) 0.6034(3) 0.0419(15) Uani 1 1 d D U . . .
F9_15 F 0.7882(6) 0.9478(3) 0.5835(3) 0.0406(15) Uani 1 1 d D U . . .
O1_17 O 0.3843(6) 0.5694(3) 0.5544(3) 0.0256(13) Uani 1 1 d D U . . .
C1_17 C 0.3435(7) 0.5507(3) 0.6129(3) 0.0242(14) Uani 1 1 d D U . . .
C2_17 C 0.2057(7) 0.5388(4) 0.6195(4) 0.0292(16) Uani 1 1 d D U . . .
F1_17 F 0.1394(5) 0.5906(3) 0.6016(3) 0.0359(13) Uani 1 1 d D U . . .
F2_17 F 0.1664(6) 0.5042(3) 0.6761(3) 0.0431(15) Uani 1 1 d D U . . .
F3_17 F 0.1814(6) 0.5118(3) 0.5856(3) 0.0406(14) Uani 1 1 d D U . . .
C3_17 C 0.4152(8) 0.4911(4) 0.6521(3) 0.0325(18) Uani 1 1 d D U . . .
F4_17 F 0.5337(6) 0.4961(3) 0.6364(3) 0.0468(16) Uani 1 1 d D U . . .
F5_17 F 0.3781(7) 0.4455(3) 0.6432(3) 0.0452(16) Uani 1 1 d D U . . .
F6_17 F 0.3985(7) 0.4771(3) 0.7103(2) 0.0408(15) Uani 1 1 d D U . . .
C4_17 C 0.3633(7) 0.6008(3) 0.6336(3) 0.0270(16) Uani 1 1 d D U . . .
F7_17 F 0.4809(5) 0.6035(3) 0.6397(3) 0.0377(13) Uani 1 1 d D U . . .
F8_17 F 0.3003(6) 0.5916(3) 0.6852(3) 0.0362(13) Uani 1 1 d D U . . .
F9_17 F 0.3274(6) 0.6548(2) 0.5923(2) 0.0325(12) Uani 1 1 d D U . . .
O1_18 O 0.463(2) 0.6237(12) 0.4323(12) 0.025(4) Uani 0.56(3) 1 d D U P B 1
C1_18 C 0.3804(14) 0.6653(7) 0.3968(6) 0.0259(19) Uani 0.56(3) 1 d D U P B 1
C2_18 C 0.2533(14) 0.6385(7) 0.4084(8) 0.034(3) Uani 0.56(3) 1 d D U P B 1
F1_18 F 0.1954(15) 0.6385(8) 0.4585(8) 0.038(3) Uani 0.56(3) 1 d D U P B 1
F2_18 F 0.1828(18) 0.6687(9) 0.3630(10) 0.049(4) Uani 0.56(3) 1 d D U P B 1
F3_18 F 0.2654(18) 0.5812(6) 0.4159(10) 0.046(4) Uani 0.56(3) 1 d D U P B 1
C3_18 C 0.4293(18) 0.6816(7) 0.3307(6) 0.037(3) Uani 0.56(3) 1 d D U P B 1
F4_18 F 0.5483(17) 0.6908(8) 0.3229(8) 0.047(4) Uani 0.56(3) 1 d D U P B 1
F5_18 F 0.414(2) 0.6366(8) 0.3159(8) 0.051(4) Uani 0.56(3) 1 d D U P B 1
F6_18 F 0.372(2) 0.7311(8) 0.2923(9) 0.051(5) Uani 0.56(3) 1 d D U P B 1
C4_18 C 0.372(2) 0.7227(8) 0.4085(8) 0.026(2) Uani 0.56(3) 1 d D U P B 1
F7_18 F 0.468(2) 0.7564(10) 0.3834(10) 0.037(4) Uani 0.56(3) 1 d D U P B 1
F8_18 F 0.271(2) 0.7566(12) 0.3882(14) 0.032(4) Uani 0.56(3) 1 d D U P B 1
F9_18 F 0.367(3) 0.7075(11) 0.4669(8) 0.032(4) Uani 0.56(3) 1 d D U P B 1
O1_19 O 0.458(3) 0.6236(16) 0.4324(14) 0.026(4) Uani 0.44(3) 1 d D U P B 2
C1_19 C 0.3681(17) 0.6626(9) 0.4005(7) 0.025(2) Uani 0.44(3) 1 d D U P B 2
C2_19 C 0.374(2) 0.7252(10) 0.4016(10) 0.025(3) Uani 0.44(3) 1 d D U P B 2
F1_19 F 0.469(3) 0.7553(12) 0.3674(11) 0.034(4) Uani 0.44(3) 1 d D U P B 2
F2_19 F 0.274(3) 0.7598(14) 0.3803(18) 0.031(5) Uani 0.44(3) 1 d D U P B 2
F3_19 F 0.384(4) 0.7193(14) 0.4568(10) 0.033(4) Uani 0.44(3) 1 d D U P B 2
C3_19 C 0.2400(17) 0.6371(8) 0.4252(9) 0.030(3) Uani 0.44(3) 1 d D U P B 2
F4_19 F 0.241(2) 0.5783(7) 0.4403(11) 0.038(4) Uani 0.44(3) 1 d D U P B 2
F5_19 F 0.2026(18) 0.6465(10) 0.4731(8) 0.033(3) Uani 0.44(3) 1 d D U P B 2
F6_19 F 0.1564(18) 0.6642(9) 0.3851(10) 0.038(4) Uani 0.44(3) 1 d D U P B 2
C4_19 C 0.391(2) 0.6713(9) 0.3344(8) 0.038(3) Uani 0.44(3) 1 d D U P B 2
F7_19 F 0.358(3) 0.6223(9) 0.3299(10) 0.051(5) Uani 0.44(3) 1 d D U P B 2
F8_19 F 0.329(2) 0.7197(10) 0.2974(10) 0.042(5) Uani 0.44(3) 1 d D U P B 2
F9_19 F 0.509(2) 0.6782(12) 0.3167(8) 0.050(4) Uani 0.44(3) 1 d D U P B 2

loop_
_atom_site_aniso_label
_atom_site_aniso_U_11
_atom_site_aniso_U_22
_atom_site_aniso_U_33
_atom_site_aniso_U_23
_atom_site_aniso_U_13
_atom_site_aniso_U_12
Ag1 0.0403(4) 0.0195(3) 0.0261(3) -0.0120(3) 0.0040(3) 0.0007(3)
Ag2 0.0386(4) 0.0271(3) 0.0191(3) -0.0120(3) 0.0013(3) 0.0048(3)
Ru1 0.0291(3) 0.0193(3) 0.0200(3) -0.0094(2) 0.0009(2) 0.0004(2)
Ru2 0.0253(3) 0.0168(3) 0.0188(3) -0.0068(2) 0.0021(2) 0.0010(2)
Ru3 0.0273(3) 0.0176(3) 0.0182(3) -0.0080(2) 0.0023(2) 0.0019(2)
Ru4 0.0280(3) 0.0208(3) 0.0177(3) -0.0081(2) 0.0010(2) 0.0008(3)
Al1 0.0229(11) 0.0130(10) 0.0156(10) -0.0066(8) 0.0028(9) 0.0020(8)
Al2 0.0190(11) 0.0191(11) 0.0158(10) -0.0089(9) 0.0002(8) -0.0005(9)
Al3 0.0183(11) 0.0140(10) 0.0215(11) -0.0102(9) -0.0006(9) 0.0023(8)
Al4 0.0181(10) 0.0134(10) 0.0136(10) -0.0055(8) 0.0012(8) 0.0017(8)
F1 0.029(3) 0.015(3) 0.016(3) -0.008(2) 0.001(3) 0.004(3)
F2 0.023(3) 0.016(3) 0.019(3) -0.009(3) -0.001(2) 0.001(2)
F3 0.027(3) 0.019(3) 0.017(3) -0.009(3) 0.000(3) 0.000(3)
F4 0.027(3) 0.022(3) 0.016(3) -0.010(3) -0.001(3) 0.001(3)
O4 0.076(6) 0.040(5) 0.026(4) -0.004(3) 0.007(4) 0.014(4)
O5 0.038(4) 0.038(4) 0.041(4) -0.007(3) 0.002(3) 0.007(3)
O1 0.054(5) 0.019(3) 0.034(4) -0.011(3) 0.002(3) 0.000(3)
O2 0.039(4) 0.030(3) 0.022(3) -0.008(3) -0.002(3) 0.000(3)
O3 0.039(4) 0.070(6) 0.044(5) -0.030(4) 0.002(4) -0.017(4)
O6 0.030(4) 0.029(4) 0.062(5) -0.004(4) 0.006(4) 0.001(3)
O7 0.047(4) 0.046(4) 0.018(3) -0.008(3) -0.001(3) 0.013(4)
O8 0.035(4) 0.069(6) 0.044(5) -0.031(4) 0.001(3) -0.008(4)
O9 0.057(5) 0.047(5) 0.024(4) -0.015(3) 0.003(3) 0.012(4)
O10 0.076(6) 0.026(4) 0.037(4) -0.014(3) 0.001(4) -0.002(4)
O11 0.056(5) 0.053(5) 0.032(4) -0.023(4) -0.007(4) 0.013(4)
O13 0.040(4) 0.033(4) 0.070(6) -0.032(4) -0.012(4) 0.007(3)
O14 0.049(4) 0.019(3) 0.039(4) -0.007(3) 0.007(3) 0.004(3)
O15 0.029(4) 0.046(5) 0.040(4) -0.006(4) 0.001(3) 0.004(3)
O16 0.029(4) 0.063(6) 0.064(6) -0.033(5) -0.010(4) 0.006(4)
O17 0.075(6) 0.024(4) 0.037(4) -0.009(3) 0.016(4) 0.007(4)
O18 0.027(4) 0.050(5) 0.044(5) -0.004(4) 0.001(3) 0.000(3)
O19 0.035(4) 0.029(4) 0.036(4) -0.014(3) -0.001(3) 0.001(3)
O20 0.060(5) 0.028(4) 0.037(4) -0.012(3) -0.007(4) 0.003(3)
O12 0.067(6) 0.023(4) 0.062(6) -0.005(4) 0.026(5) 0.008(4)
C6 0.036(5) 0.022(4) 0.031(5) -0.005(4) 0.001(4) -0.004(4)
C1 0.032(5) 0.021(4) 0.030(4) -0.011(4) 0.003(4) -0.004(3)
C2 0.028(4) 0.024(4) 0.027(4) -0.012(3) 0.003(3) -0.003(3)
C3 0.041(5) 0.029(5) 0.023(4) -0.014(4) -0.001(4) -0.004(4)
C4 0.039(5) 0.026(5) 0.031(5) -0.010(4) 0.003(4) 0.005(4)
C5 0.033(5) 0.022(4) 0.029(4) -0.009(4) 0.000(4) 0.000(3)
C7 0.024(4) 0.033(5) 0.023(4) -0.009(4) -0.002(3) 0.001(3)
C8 0.038(5) 0.035(5) 0.022(4) -0.012(4) 0.003(4) -0.004(4)
C9 0.040(5) 0.021(4) 0.023(4) -0.006(3) 0.001(4) 0.009(4)
C10 0.044(5) 0.019(4) 0.029(5) -0.008(3) -0.004(4) -0.003(4)
C11 0.029(4) 0.032(5) 0.023(4) -0.017(4) -0.002(3) 0.000(3)
C12 0.041(5) 0.028(5) 0.030(5) -0.009(4) 0.007(4) 0.004(4)
C13 0.037(5) 0.021(4) 0.041(5) -0.017(4) -0.008(4) 0.006(4)
C14 0.029(4) 0.021(4) 0.028(4) -0.008(3) 0.003(3) 0.006(3)
C15 0.036(5) 0.022(4) 0.019(4) -0.002(3) 0.001(3) 0.006(4)
C16 0.036(5) 0.029(5) 0.040(5) -0.018(4) -0.006(4) 0.010(4)
C17 0.044(6) 0.022(4) 0.030(5) -0.011(4) 0.005(4) -0.001(4)
C18 0.036(5) 0.032(5) 0.026(4) -0.005(4) 0.000(4) -0.004(4)
C19 0.030(4) 0.021(4) 0.016(4) -0.007(3) 0.000(3) 0.004(3)
C20 0.038(5) 0.024(4) 0.022(4) -0.011(3) 0.001(3) -0.002(4)
O1_1 0.030(3) 0.024(3) 0.019(3) -0.009(2) 0.011(2) 0.000(2)
C1_1 0.034(4) 0.022(3) 0.019(3) -0.009(3) 0.012(3) -0.003(3)
C2_1 0.052(5) 0.031(5) 0.059(6) -0.024(4) 0.032(4) -0.007(4)
F1_1 0.042(4) 0.036(4) 0.097(6) -0.026(4) 0.017(3) 0.010(3)
F2_1 0.112(7) 0.058(5) 0.071(5) -0.042(4) 0.068(5) -0.021(5)
F3_1 0.070(5) 0.039(4) 0.082(6) -0.045(4) 0.036(4) -0.010(3)
C3_1 0.064(6) 0.033(5) 0.020(4) -0.009(3) 0.000(3) -0.014(4)
F4_1 0.052(4) 0.032(3) 0.041(4) -0.005(3) -0.016(3) -0.001(3)
F5_1 0.100(6) 0.059(5) 0.042(4) -0.033(4) -0.004(4) -0.023(4)
F6_1 0.093(6) 0.051(4) 0.021(3) -0.008(3) 0.010(3) -0.027(4)
C4_1 0.031(4) 0.023(4) 0.029(4) -0.009(3) 0.005(3) -0.004(3)
F7_1 0.043(3) 0.021(2) 0.037(3) -0.015(2) -0.001(2) 0.001(2)
F8_1 0.039(3) 0.040(4) 0.054(4) -0.016(3) 0.021(3) -0.014(3)
F9_1 0.043(3) 0.032(3) 0.038(3) -0.009(3) -0.011(3) -0.004(3)
O1_4 0.044(4) 0.033(3) 0.033(3) -0.021(3) -0.013(3) 0.020(3)
C1_4 0.026(4) 0.023(3) 0.024(3) -0.014(3) -0.002(3) 0.007(3)
C2_4 0.042(5) 0.032(4) 0.031(4) -0.016(3) 0.003(3) -0.005(3)
F1_4 0.053(4) 0.047(4) 0.056(4) -0.035(3) 0.007(3) -0.018(3)
F2_4 0.080(5) 0.024(3) 0.037(3) 0.000(3) -0.011(3) -0.005(3)
F3_4 0.040(3) 0.060(4) 0.054(4) -0.037(4) 0.017(3) -0.015(3)
C3_4 0.036(4) 0.022(4) 0.025(4) -0.010(3) -0.003(3) 0.000(3)
F4_4 0.059(4) 0.030(3) 0.032(3) -0.014(2) 0.001(3) -0.016(3)
F5_4 0.047(3) 0.038(3) 0.024(3) -0.019(2) -0.001(2) -0.001(3)
F6_4 0.034(3) 0.050(4) 0.050(4) -0.023(3) -0.017(3) 0.010(3)
C4_4 0.030(4) 0.032(4) 0.037(4) -0.023(3) 0.004(3) 0.005(3)
F7_4 0.046(4) 0.059(4) 0.042(4) -0.030(3) 0.018(3) -0.011(3)
F8_4 0.047(4) 0.039(3) 0.067(5) -0.031(3) -0.005(3) 0.021(3)
F9_4 0.052(4) 0.049(4) 0.037(3) -0.030(3) 0.000(3) -0.001(3)
O1_5 0.039(4) 0.026(3) 0.018(3) -0.007(2) 0.009(2) -0.004(3)
C1_5 0.030(4) 0.025(4) 0.017(3) -0.007(3) 0.004(3) -0.002(3)
C2_5 0.034(4) 0.039(4) 0.020(4) -0.013(3) 0.004(3) -0.002(3)
F1_5 0.049(4) 0.059(4) 0.030(3) -0.022(3) -0.007(3) -0.004(3)
F2_5 0.045(3) 0.062(4) 0.026(3) -0.020(3) 0.015(3) -0.011(3)
F3_5 0.049(4) 0.039(3) 0.035(3) -0.022(3) 0.001(3) 0.004(3)
C3_5 0.033(4) 0.030(4) 0.031(4) -0.015(3) 0.000(3) 0.000(3)
F4_5 0.053(4) 0.053(4) 0.037(3) -0.030(3) -0.005(3) -0.005(3)
F5_5 0.035(3) 0.042(3) 0.046(4) -0.019(3) -0.011(3) 0.008(3)
F6_5 0.041(4) 0.044(4) 0.048(4) -0.015(3) 0.006(3) -0.016(3)
C4_5 0.039(4) 0.027(4) 0.027(4) -0.002(3) 0.002(3) 0.005(3)
F7_5 0.056(4) 0.027(3) 0.044(4) -0.009(3) 0.001(3) 0.006(3)
F8_5 0.059(4) 0.043(4) 0.023(3) 0.006(3) 0.003(3) 0.006(3)
F9_5 0.037(3) 0.050(4) 0.054(4) -0.010(3) -0.012(3) 0.005(3)
O1_6 0.025(3) 0.034(3) 0.025(3) -0.019(3) 0.001(2) -0.003(2)
C1_6 0.020(3) 0.027(3) 0.026(3) -0.016(3) 0.001(3) 0.000(3)
C2_6 0.037(4) 0.028(4) 0.034(4) -0.016(3) 0.004(3) -0.001(3)
F1_6 0.059(4) 0.027(3) 0.053(4) -0.024(3) -0.001(3) 0.012(3)
F2_6 0.052(4) 0.038(4) 0.063(5) -0.026(3) 0.001(3) -0.017(3)
F3_6 0.056(4) 0.031(3) 0.027(3) -0.007(2) 0.005(3) -0.004(3)
C3_6 0.026(4) 0.036(4) 0.039(4) -0.024(4) -0.001(3) 0.004(3)
F4_6 0.051(4) 0.031(3) 0.050(4) -0.023(3) -0.013(3) 0.013(3)
F5_6 0.030(3) 0.052(4) 0.046(3) -0.032(3) 0.005(2) 0.002(3)
F6_6 0.029(3) 0.065(5) 0.062(4) -0.044(4) -0.012(3) 0.008(3)
C4_6 0.025(4) 0.045(4) 0.030(4) -0.024(3) 0.001(3) -0.004(3)
F7_6 0.052(4) 0.048(4) 0.025(3) -0.012(3) -0.003(3) -0.001(3)
F8_6 0.041(3) 0.064(4) 0.052(4) -0.047(4) -0.005(3) -0.004(3)
F9_6 0.029(3) 0.056(4) 0.035(3) -0.030(3) 0.007(2) -0.003(3)
O1_7 0.033(8) 0.016(7) 0.016(7) -0.002(5) 0.001(6) 0.005(6)
C1_7 0.031(6) 0.014(5) 0.015(5) -0.005(4) 0.002(4) 0.002(4)
C2_7 0.034(6) 0.024(6) 0.028(6) -0.010(5) -0.002(4) 0.000(4)
F1_7 0.030(6) 0.031(7) 0.033(6) -0.007(5) 0.003(5) 0.003(5)
F2_7 0.037(7) 0.043(6) 0.029(5) -0.015(5) -0.004(5) 0.002(6)
F3_7 0.043(9) 0.029(6) 0.066(11) -0.027(6) 0.004(7) -0.005(5)
C3_7 0.037(6) 0.019(5) 0.015(5) -0.004(4) 0.005(4) -0.001(4)
F4_7 0.036(5) 0.031(8) 0.026(7) -0.004(5) 0.006(4) -0.007(4)
F5_7 0.043(7) 0.034(6) 0.021(6) -0.016(5) 0.000(5) 0.003(5)
F6_7 0.052(7) 0.027(5) 0.022(5) 0.002(4) 0.001(4) 0.008(5)
C4_7 0.043(6) 0.020(5) 0.024(5) -0.012(5) -0.008(5) 0.006(4)
F7_7 0.048(7) 0.019(6) 0.045(8) -0.013(6) -0.015(6) 0.000(5)
F8_7 0.046(7) 0.020(6) 0.034(7) -0.012(5) -0.012(6) 0.012(5)
F9_7 0.064(11) 0.027(9) 0.021(5) -0.013(5) -0.006(5) 0.012(7)
O1_8 0.031(11) 0.017(9) 0.019(9) -0.005(7) 0.002(8) 0.006(8)
C1_8 0.028(7) 0.017(7) 0.017(7) -0.006(5) -0.001(5) -0.001(5)
C2_8 0.037(8) 0.022(7) 0.029(7) -0.016(6) -0.008(5) 0.002(5)
F1_8 0.060(12) 0.041(12) 0.037(10) -0.024(9) 0.003(8) 0.007(8)
F2_8 0.044(10) 0.040(8) 0.030(9) -0.013(7) -0.016(7) 0.005(8)
F3_8 0.056(15) 0.027(7) 0.042(11) -0.016(7) -0.007(8) -0.008(7)
C3_8 0.034(7) 0.022(7) 0.022(7) -0.007(5) 0.003(5) 0.003(5)
F4_8 0.050(12) 0.031(13) 0.029(8) -0.019(8) -0.001(7) 0.012(9)
F5_8 0.032(7) 0.025(8) 0.039(11) -0.006(7) 0.004(7) 0.001(5)
F6_8 0.039(9) 0.019(7) 0.035(8) -0.008(6) -0.002(7) 0.007(6)
C4_8 0.036(7) 0.017(7) 0.022(7) -0.001(5) 0.000(5) -0.007(5)
F7_8 0.054(13) 0.030(10) 0.042(10) -0.014(8) -0.006(9) -0.013(9)
F8_8 0.043(8) 0.018(6) 0.026(6) 0.003(5) 0.001(5) -0.001(5)
F9_8 0.037(7) 0.030(11) 0.026(10) 0.004(7) -0.001(6) -0.002(6)
O1_9 0.023(7) 0.018(9) 0.027(11) -0.009(8) -0.004(7) 0.004(6)
C1_9 0.029(6) 0.022(6) 0.025(6) -0.012(5) 0.000(5) -0.001(5)
C2_9 0.046(7) 0.024(6) 0.022(5) -0.009(5) -0.004(5) 0.004(5)
F1_9 0.061(9) 0.060(11) 0.040(7) -0.033(7) 0.011(7) -0.005(7)
F2_9 0.051(7) 0.030(6) 0.034(9) -0.011(6) -0.014(6) 0.003(6)
F3_9 0.074(16) 0.022(7) 0.051(14) -0.012(7) -0.005(11) 0.001(7)
C3_9 0.032(6) 0.045(7) 0.030(6) -0.020(6) 0.004(5) -0.006(5)
F4_9 0.054(14) 0.077(15) 0.022(7) -0.019(8) 0.009(7) -0.019(11)
F5_9 0.041(7) 0.051(7) 0.051(9) -0.036(7) 0.007(7) 0.004(6)
F6_9 0.039(7) 0.055(9) 0.045(10) -0.028(9) 0.006(6) -0.017(7)
C4_9 0.034(7) 0.019(6) 0.048(7) -0.014(5) -0.012(6) 0.002(5)
F7_9 0.058(9) 0.020(5) 0.050(7) -0.008(5) -0.021(6) -0.002(6)
F8_9 0.045(8) 0.024(8) 0.059(10) -0.026(8) -0.017(8) 0.007(6)
F9_9 0.031(7) 0.035(11) 0.098(15) -0.036(10) -0.006(7) 0.005(6)
O1_10 0.031(10) 0.020(11) 0.020(12) -0.010(9) 0.000(8) 0.001(8)
C1_10 0.028(7) 0.019(7) 0.020(6) -0.008(5) 0.002(5) 0.001(5)
C2_10 0.044(8) 0.038(8) 0.041(8) -0.031(6) 0.006(6) -0.002(6)
F1_10 0.054(11) 0.061(11) 0.035(7) -0.035(7) 0.010(6) -0.018(8)
F2_10 0.062(10) 0.040(11) 0.041(11) -0.024(9) -0.007(9) -0.006(8)
F3_10 0.044(9) 0.043(15) 0.069(12) -0.046(10) 0.002(8) 0.007(8)
C3_10 0.044(8) 0.026(7) 0.019(6) -0.005(5) -0.001(6) -0.011(6)
F4_10 0.062(18) 0.043(11) 0.024(8) -0.016(8) 0.018(9) -0.027(10)
F5_10 0.067(10) 0.027(7) 0.031(8) -0.002(6) -0.009(8) -0.002(6)
F6_10 0.046(9) 0.041(10) 0.030(8) -0.007(8) 0.003(7) -0.024(7)
C4_10 0.031(8) 0.024(7) 0.033(8) -0.008(5) -0.007(5) 0.005(5)
F7_10 0.032(8) 0.037(9) 0.049(10) -0.017(7) 0.004(7) 0.008(7)
F8_10 0.034(8) 0.044(9) 0.046(12) -0.017(8) -0.014(7) 0.002(7)
F9_10 0.032(11) 0.033(9) 0.028(10) 0.001(7) -0.020(7) 0.002(7)
O1_11 0.020(2) 0.020(3) 0.040(4) -0.014(3) -0.004(2) 0.003(2)
C1_11 0.020(2) 0.020(2) 0.040(2) -0.0164(18) -0.0030(19) 0.0026(16)
C2_11 0.031(3) 0.021(3) 0.040(2) -0.0171(19) 0.002(2) -0.0010(19)
F1_11 0.040(3) 0.022(2) 0.039(3) -0.011(2) 0.004(3) 0.001(2)
F2_11 0.034(2) 0.042(4) 0.053(4) -0.024(3) 0.009(2) -0.009(2)
F3_11 0.046(4) 0.033(3) 0.046(3) -0.026(3) 0.002(3) -0.002(3)
C3_11 0.025(2) 0.025(3) 0.057(3) -0.020(2) -0.014(2) 0.0088(18)
F4_11 0.038(3) 0.030(3) 0.056(3) -0.016(2) -0.017(3) 0.009(2)
F5_11 0.042(4) 0.029(3) 0.066(4) -0.025(3) -0.010(4) 0.016(3)
F6_11 0.029(3) 0.039(3) 0.082(6) -0.027(3) -0.019(3) 0.004(2)
C4_11 0.026(3) 0.022(2) 0.039(3) -0.018(2) -0.004(2) 0.0039(18)
F7_11 0.046(4) 0.036(3) 0.040(2) -0.021(2) -0.008(2) 0.005(3)
F8_11 0.033(3) 0.026(3) 0.054(4) -0.026(3) 0.000(3) -0.002(3)
F9_11 0.027(3) 0.027(3) 0.044(3) -0.020(3) -0.001(2) 0.007(2)
O1_12 0.029(5) 0.025(7) 0.046(8) -0.015(8) -0.006(6) 0.004(5)
C1_12 0.028(5) 0.027(4) 0.048(5) -0.018(4) -0.004(4) 0.004(4)
C2_12 0.033(6) 0.028(5) 0.050(5) -0.019(5) -0.002(5) 0.006(5)
F1_12 0.038(9) 0.030(6) 0.052(9) -0.017(7) 0.002(8) 0.009(5)
F2_12 0.035(6) 0.033(7) 0.055(10) -0.024(7) 0.003(6) 0.003(6)
F3_12 0.041(10) 0.031(10) 0.052(6) -0.022(7) -0.004(7) 0.007(8)
C3_12 0.029(6) 0.027(4) 0.047(6) -0.018(4) 0.001(5) 0.003(4)
F4_12 0.030(8) 0.027(8) 0.050(9) -0.018(8) 0.002(7) 0.003(6)
F5_12 0.036(11) 0.025(9) 0.047(6) -0.019(5) -0.001(6) 0.003(7)
F6_12 0.029(8) 0.028(8) 0.048(10) -0.021(9) 0.003(8) 0.002(6)
C4_12 0.030(7) 0.032(6) 0.049(5) -0.019(4) -0.006(5) 0.002(5)
F7_12 0.044(11) 0.032(9) 0.047(8) -0.017(8) -0.002(8) 0.005(8)
F8_12 0.032(7) 0.033(9) 0.059(10) -0.017(9) -0.010(6) 0.001(6)
F9_12 0.029(10) 0.032(6) 0.048(8) -0.018(5) -0.011(8) 0.003(6)
O1_13 0.024(3) 0.014(2) 0.020(3) -0.008(2) 0.005(2) 0.004(2)
C1_13 0.022(3) 0.015(3) 0.019(3) -0.008(2) 0.000(2) 0.004(2)
C2_13 0.022(3) 0.022(3) 0.023(3) -0.011(3) 0.001(3) 0.002(3)
F1_13 0.024(2) 0.042(3) 0.027(3) -0.015(2) 0.007(2) 0.002(2)
F2_13 0.025(3) 0.025(3) 0.041(3) -0.011(2) -0.005(2) 0.009(2)
F3_13 0.028(3) 0.032(3) 0.032(3) -0.019(2) -0.004(2) -0.002(2)
C3_13 0.028(4) 0.018(3) 0.021(3) -0.009(3) 0.004(3) 0.004(3)
F4_13 0.025(2) 0.029(3) 0.026(3) -0.005(2) 0.008(2) 0.002(2)
F5_13 0.041(3) 0.028(3) 0.020(2) -0.012(2) 0.003(2) -0.002(2)
F6_13 0.042(3) 0.015(2) 0.026(3) -0.0059(19) 0.000(2) 0.001(2)
C4_13 0.027(3) 0.025(4) 0.028(3) -0.017(3) -0.005(3) 0.006(3)
F7_13 0.024(2) 0.038(3) 0.051(4) -0.030(3) -0.005(2) -0.001(2)
F8_13 0.037(3) 0.025(3) 0.032(3) -0.019(2) -0.004(2) 0.011(2)
F9_13 0.041(3) 0.033(3) 0.022(2) -0.015(2) -0.005(2) 0.005(2)
O1_14 0.024(3) 0.013(2) 0.022(3) -0.002(2) 0.003(2) 0.001(2)
C1_14 0.025(3) 0.015(3) 0.020(3) -0.007(3) 0.005(3) -0.003(2)
C2_14 0.035(4) 0.020(3) 0.021(3) -0.005(3) 0.004(3) -0.002(3)
F1_14 0.042(3) 0.025(3) 0.036(3) -0.018(2) 0.010(2) 0.000(2)
F2_14 0.051(4) 0.020(3) 0.029(3) 0.002(2) 0.013(3) 0.002(2)
F3_14 0.032(3) 0.024(3) 0.035(3) -0.003(2) -0.002(2) 0.008(2)
C3_14 0.046(4) 0.023(4) 0.022(4) -0.011(3) 0.005(3) -0.006(3)
F4_14 0.068(4) 0.023(3) 0.030(3) -0.016(2) 0.009(3) -0.005(3)
F5_14 0.061(4) 0.043(4) 0.029(3) -0.017(3) -0.007(3) -0.006(3)
F6_14 0.057(4) 0.031(3) 0.022(3) -0.012(2) 0.017(2) -0.006(3)
C4_14 0.030(4) 0.025(4) 0.024(4) -0.009(3) 0.005(3) -0.005(3)
F7_14 0.027(3) 0.026(3) 0.047(4) -0.007(3) 0.005(2) 0.004(2)
F8_14 0.033(3) 0.027(3) 0.043(3) -0.014(2) 0.010(2) -0.010(2)
F9_14 0.036(3) 0.064(4) 0.029(3) -0.022(3) 0.001(2) -0.010(3)
O1_15 0.024(3) 0.025(3) 0.024(3) -0.007(2) -0.002(2) -0.004(2)
C1_15 0.020(3) 0.020(3) 0.024(3) -0.012(3) 0.001(3) 0.002(3)
C2_15 0.026(4) 0.047(4) 0.027(4) -0.020(3) -0.003(3) 0.004(3)
F1_15 0.041(3) 0.048(3) 0.028(3) -0.002(3) -0.005(3) 0.001(3)
F2_15 0.047(4) 0.076(5) 0.039(4) -0.033(4) -0.011(3) -0.007(3)
F3_15 0.034(3) 0.079(5) 0.040(4) -0.036(4) 0.008(3) 0.007(3)
C3_15 0.023(4) 0.022(4) 0.042(4) -0.015(3) -0.001(3) 0.001(3)
F4_15 0.039(3) 0.028(3) 0.039(3) -0.005(2) 0.004(2) -0.008(2)
F5_15 0.036(3) 0.033(3) 0.071(4) -0.035(3) 0.000(3) 0.006(3)
F6_15 0.023(3) 0.035(3) 0.070(5) -0.029(3) -0.004(3) -0.002(2)
C4_15 0.026(4) 0.025(4) 0.039(4) -0.019(3) 0.008(3) 0.000(3)
F7_15 0.047(4) 0.042(3) 0.043(3) -0.026(3) 0.023(3) -0.005(3)
F8_15 0.026(3) 0.037(3) 0.062(4) -0.022(3) -0.003(3) 0.007(2)
F9_15 0.041(3) 0.027(3) 0.058(4) -0.023(3) 0.006(3) -0.004(2)
O1_17 0.031(3) 0.027(3) 0.019(3) -0.012(2) 0.000(2) 0.011(2)
C1_17 0.033(4) 0.020(3) 0.021(3) -0.011(3) 0.001(3) 0.002(3)
C2_17 0.034(4) 0.026(4) 0.032(4) -0.017(3) 0.004(3) -0.004(3)
F1_17 0.027(3) 0.040(3) 0.047(3) -0.026(3) 0.000(2) 0.003(2)
F2_17 0.047(4) 0.038(3) 0.038(3) -0.012(3) 0.017(3) -0.009(3)
F3_17 0.045(3) 0.041(3) 0.050(4) -0.033(3) 0.001(3) -0.006(3)
C3_17 0.046(4) 0.028(4) 0.023(4) -0.011(3) -0.006(3) 0.010(3)
F4_17 0.044(3) 0.034(3) 0.045(4) -0.004(3) -0.005(3) 0.019(3)
F5_17 0.074(5) 0.022(3) 0.038(3) -0.014(3) -0.005(3) 0.008(3)
F6_17 0.065(4) 0.030(3) 0.021(3) -0.006(2) -0.003(3) 0.003(3)
C4_17 0.036(4) 0.021(4) 0.024(4) -0.011(3) -0.001(3) -0.001(3)
F7_17 0.039(3) 0.036(3) 0.036(3) -0.012(3) -0.007(2) -0.003(2)
F8_17 0.053(4) 0.031(3) 0.027(3) -0.016(2) 0.005(2) 0.000(3)
F9_17 0.050(3) 0.019(2) 0.026(3) -0.009(2) -0.002(2) 0.003(2)
O1_18 0.030(5) 0.018(5) 0.021(5) -0.004(5) 0.003(5) 0.008(5)
C1_18 0.037(4) 0.019(4) 0.023(3) -0.011(3) -0.007(3) 0.009(3)
C2_18 0.039(5) 0.025(4) 0.041(6) -0.015(5) -0.013(4) 0.007(3)
F1_18 0.031(5) 0.038(6) 0.047(6) -0.021(5) -0.007(5) 0.000(5)
F2_18 0.054(8) 0.042(7) 0.053(7) -0.019(7) -0.028(7) 0.006(6)
F3_18 0.056(8) 0.028(4) 0.060(10) -0.022(6) -0.015(7) 0.002(4)
C3_18 0.065(7) 0.020(5) 0.022(4) -0.009(3) -0.002(4) 0.015(5)
F4_18 0.065(7) 0.030(6) 0.032(7) -0.006(5) 0.010(5) 0.011(5)
F5_18 0.092(11) 0.033(6) 0.035(7) -0.023(6) -0.017(7) 0.025(6)
F6_18 0.082(10) 0.029(6) 0.028(5) -0.004(5) -0.004(7) 0.026(7)
C4_18 0.036(5) 0.019(4) 0.023(5) -0.011(4) -0.004(4) 0.007(3)
F7_18 0.045(5) 0.027(5) 0.039(9) -0.015(6) 0.004(6) -0.002(4)
F8_18 0.044(5) 0.025(7) 0.035(8) -0.021(7) -0.013(6) 0.016(5)
F9_18 0.047(9) 0.027(8) 0.024(5) -0.013(5) -0.005(5) 0.002(6)
O1_19 0.033(5) 0.020(6) 0.019(6) -0.005(6) -0.001(6) 0.009(6)
C1_19 0.036(4) 0.020(4) 0.021(4) -0.010(3) -0.008(3) 0.007(3)
C2_19 0.031(5) 0.020(4) 0.025(6) -0.011(4) -0.004(5) 0.005(4)
F1_19 0.035(5) 0.028(6) 0.035(9) -0.008(7) 0.000(7) -0.001(5)
F2_19 0.034(6) 0.020(7) 0.034(10) -0.006(7) -0.005(6) 0.007(5)
F3_19 0.048(10) 0.029(10) 0.027(6) -0.015(7) -0.007(6) 0.000(8)
C3_19 0.036(5) 0.023(4) 0.031(6) -0.010(5) -0.013(4) 0.004(4)
F4_19 0.043(8) 0.024(4) 0.046(10) -0.012(5) -0.016(7) 0.002(4)
F5_19 0.026(6) 0.038(7) 0.036(6) -0.017(6) -0.005(5) -0.001(5)
F6_19 0.041(7) 0.031(6) 0.037(8) -0.006(7) -0.020(6) 0.000(6)
C4_19 0.067(8) 0.026(6) 0.021(4) -0.012(4) -0.010(4) 0.023(5)
F7_19 0.092(12) 0.033(7) 0.038(9) -0.025(7) -0.025(9) 0.029(7)
F8_19 0.068(10) 0.030(7) 0.021(6) -0.009(5) -0.010(7) 0.025(7)
F9_19 0.068(8) 0.050(9) 0.018(6) -0.006(6) -0.003(6) 0.027(6)

loop_
_atom_type_symbol
_atom_type_description
_atom_type_scat_dispersion_real
_atom_type_scat_dispersion_imag
_atom_type_scat_source
C C 0.0033 0.0016 'International Tables Vol C Tables 4.2.6.8 and 6.1.1.4'
O O 0.0106 0.0060 'International Tables Vol C Tables 4.2.6.8 and 6.1.1.4'
F F 0.0171 0.0103 'International Tables Vol C Tables 4.2.6.8 and 6.1.1.4'
Al Al 0.0645 0.0514 'International Tables Vol C Tables 4.2.6.8 and 6.1.1.4'
Ru Ru -1.2594 0.8363 'International Tables Vol C Tables 4.2.6.8 and 6.1.1.4'
Ag Ag -0.8971 1.1015 'International Tables Vol C Tables 4.2.6.8 and 6.1.1.4'

loop_
_geom_angle_atom_site_label_1
_geom_angle_atom_site_label_2
_geom_angle_atom_site_label_3
_geom_angle
_geom_angle_site_symmetry_1
_geom_angle_site_symmetry_3
_geom_angle_publ_flag
Ru2 Ag1 Ru1 171.41(4) . . ?
Ru3 Ag2 Ru4 171.98(4) . . ?
C4 Ru1 C3 88.0(4) . . ?
C4 Ru1 C2 163.1(4) . . ?
C3 Ru1 C2 90.7(4) . . ?
C4 Ru1 C5 87.7(4) . . ?
C3 Ru1 C5 164.5(4) . . ?
C2 Ru1 C5 89.2(4) . . ?
C4 Ru1 C1 100.5(4) . . ?
C3 Ru1 C1 96.5(4) . . ?
C2 Ru1 C1 96.3(4) . . ?
C5 Ru1 C1 98.9(4) . . ?
C4 Ru1 Ag1 82.4(3) . . ?
C3 Ru1 Ag1 82.6(3) . . ?
C2 Ru1 Ag1 80.7(3) . . ?
C5 Ru1 Ag1 82.1(3) . . ?
C1 Ru1 Ag1 176.9(3) . . ?
C6 Ru2 C7 88.3(4) . . ?
C6 Ru2 C8 163.6(4) . . ?
C7 Ru2 C8 88.8(4) . . ?
C6 Ru2 C9 88.5(4) . . ?
C7 Ru2 C9 163.0(4) . . ?
C8 Ru2 C9 89.6(4) . . ?
C6 Ru2 C10 98.1(4) . . ?
C7 Ru2 C10 98.5(4) . . ?
C8 Ru2 C10 98.3(4) . . ?
C9 Ru2 C10 98.4(4) . . ?
C6 Ru2 Ag1 81.8(3) . . ?
C7 Ru2 Ag1 86.3(3) . . ?
C8 Ru2 Ag1 81.9(3) . . ?
C9 Ru2 Ag1 76.8(3) . . ?
C10 Ru2 Ag1 175.2(3) . . ?
C13 Ru3 C12 87.6(5) . . ?
C13 Ru3 C14 89.5(4) . . ?
C12 Ru3 C14 162.4(4) . . ?
C13 Ru3 C15 162.4(4) . . ?
C12 Ru3 C15 87.6(4) . . ?
C14 Ru3 C15 90.1(4) . . ?
C13 Ru3 C11 97.3(4) . . ?
C12 Ru3 C11 100.2(4) . . ?
C14 Ru3 C11 97.4(4) . . ?
C15 Ru3 C11 100.2(4) . . ?
C13 Ru3 Ag2 80.7(3) . . ?
C12 Ru3 Ag2 83.1(3) . . ?
C14 Ru3 Ag2 79.3(3) . . ?
C15 Ru3 Ag2 81.9(3) . . ?
C11 Ru3 Ag2 176.1(3) . . ?
C19 Ru4 C17 159.4(4) . . ?
C19 Ru4 C16 88.9(4) . . ?
C17 Ru4 C16 89.9(5) . . ?
C19 Ru4 C18 86.6(4) . . ?
C17 Ru4 C18 89.1(4) . . ?
C16 Ru4 C18 164.5(4) . . ?
C19 Ru4 C20 99.2(4) . . ?
C17 Ru4 C20 101.3(4) . . ?
C16 Ru4 C20 98.2(4) . . ?
C18 Ru4 C20 97.1(4) . . ?
C19 Ru4 Ag2 78.6(2) . . ?
C17 Ru4 Ag2 80.9(3) . . ?
C16 Ru4 Ag2 85.1(3) . . ?
C18 Ru4 Ag2 79.4(3) . . ?
C20 Ru4 Ag2 176.0(3) . . ?
O1_10 Al1 O1_8 108.2(15) . . ?
O1_10 Al1 O1_1 116.8(11) . . ?
O1_8 Al1 O1_1 111.6(11) . . ?
O1_1 Al1 O1_7 111.5(8) . . ?
O1_1 Al1 O1_9 116.9(10) . . ?
O1_7 Al1 O1_9 113.1(12) . . ?
O1_10 Al1 F1 103.1(10) . . ?
O1_8 Al1 F1 110.4(12) . . ?
O1_1 Al1 F1 106.3(3) . . ?
O1_7 Al1 F1 105.5(9) . . ?
O1_9 Al1 F1 102.1(8) . . ?
O1_5 Al2 O1_4 112.6(4) . . ?
O1_5 Al2 O1_6 111.7(4) . . ?
O1_4 Al2 O1_6 115.2(4) . . ?
O1_5 Al2 F2 105.5(3) . . ?
O1_4 Al2 F2 108.0(3) . . ?
O1_6 Al2 F2 102.7(2) . . ?
O1_12 Al3 O1_19 120.6(19) . . ?
O1_12 Al3 O1_17 106.1(15) . . ?
O1_18 Al3 O1_17 111.8(9) . . ?
O1_19 Al3 O1_17 110.1(12) . . ?
O1_18 Al3 O1_11 110.8(10) . . ?
O1_17 Al3 O1_11 119.4(4) . . ?
O1_12 Al3 F3 107.2(15) . . ?
O1_18 Al3 F3 107.1(11) . . ?
O1_19 Al3 F3 106.8(14) . . ?
O1_17 Al3 F3 105.0(3) . . ?
O1_11 Al3 F3 101.3(3) . . ?
O1_15 Al4 O1_14 113.3(3) . . ?
O1_15 Al4 O1_13 116.0(3) . . ?
O1_14 Al4 O1_13 111.3(3) . . ?
O1_15 Al4 F4 104.4(2) . . ?
O1_14 Al4 F4 106.2(2) . . ?
O1_13 Al4 F4 104.5(2) . . ?
Al1 F1 Al1 180.0 2_657 . ?
Al2 F2 Al2 180.0 2_667 . ?
Al3 F3 Al3 180.0 . 2_666 ?
Al4 F4 Al4 180.0 2_676 . ?
O6 C6 Ru2 178.8(10) . . ?
O1 C1 Ru1 177.5(9) . . ?
O2 C2 Ru1 178.1(9) . . ?
O3 C3 Ru1 178.6(9) . . ?
O4 C4 Ru1 178.6(11) . . ?
O5 C5 Ru1 178.5(10) . . ?
O7 C7 Ru2 177.8(9) . . ?
O8 C8 Ru2 178.9(9) . . ?
O9 C9 Ru2 178.2(11) . . ?
O10 C10 Ru2 179.5(11) . . ?
O11 C11 Ru3 178.6(10) . . ?
O12 C12 Ru3 178.3(11) . . ?
O13 C13 Ru3 179.0(9) . . ?
O14 C14 Ru3 179.0(10) . . ?
O15 C15 Ru3 176.5(9) . . ?
O16 C16 Ru4 179.4(10) . . ?
O17 C17 Ru4 178.3(10) . . ?
O18 C18 Ru4 177.3(11) . . ?
O19 C19 Ru4 178.0(8) . . ?
O20 C20 Ru4 178.0(9) . . ?
C1_1 O1_1 Al1 151.6(6) . . ?
O1_1 C1_1 C2_1 108.1(6) . . ?
O1_1 C1_1 C4_1 109.3(6) . . ?
C2_1 C1_1 C4_1 109.9(6) . . ?
O1_1 C1_1 C3_1 110.3(6) . . ?
C2_1 C1_1 C3_1 109.5(7) . . ?
C4_1 C1_1 C3_1 109.8(6) . . ?
F2_1 C2_1 F1_1 107.6(9) . . ?
F2_1 C2_1 F3_1 107.7(8) . . ?
F1_1 C2_1 F3_1 107.5(8) . . ?
F2_1 C2_1 C1_1 112.2(8) . . ?
F1_1 C2_1 C1_1 110.7(7) . . ?
F3_1 C2_1 C1_1 110.9(7) . . ?
F4_1 C3_1 F6_1 107.6(8) . . ?
F4_1 C3_1 F5_1 108.9(8) . . ?
F6_1 C3_1 F5_1 107.4(7) . . ?
F4_1 C3_1 C1_1 110.5(6) . . ?
F6_1 C3_1 C1_1 112.0(7) . . ?
F5_1 C3_1 C1_1 110.3(7) . . ?
F9_1 C4_1 F7_1 108.6(7) . . ?
F9_1 C4_1 F8_1 108.2(7) . . ?
F7_1 C4_1 F8_1 106.7(7) . . ?
F9_1 C4_1 C1_1 110.6(6) . . ?
F7_1 C4_1 C1_1 110.3(6) . . ?
F8_1 C4_1 C1_1 112.2(7) . . ?
C1_4 O1_4 Al2 152.6(6) . . ?
O1_4 C1_4 C2_4 110.6(7) . . ?
O1_4 C1_4 C3_4 109.6(6) . . ?
C2_4 C1_4 C3_4 110.2(6) . . ?
O1_4 C1_4 C4_4 107.0(6) . . ?
C2_4 C1_4 C4_4 109.9(6) . . ?
C3_4 C1_4 C4_4 109.6(6) . . ?
F2_4 C2_4 F1_4 107.3(7) . . ?
F2_4 C2_4 F3_4 107.7(8) . . ?
F1_4 C2_4 F3_4 107.9(7) . . ?
F2_4 C2_4 C1_4 112.3(7) . . ?
F1_4 C2_4 C1_4 111.6(7) . . ?
F3_4 C2_4 C1_4 110.0(7) . . ?
F6_4 C3_4 F4_4 108.3(7) . . ?
F6_4 C3_4 F5_4 108.1(7) . . ?
F4_4 C3_4 F5_4 107.3(7) . . ?
F6_4 C3_4 C1_4 112.4(6) . . ?
F4_4 C3_4 C1_4 110.6(6) . . ?
F5_4 C3_4 C1_4 109.9(6) . . ?
F9_4 C4_4 F7_4 108.0(7) . . ?
F9_4 C4_4 F8_4 107.7(7) . . ?
F7_4 C4_4 F8_4 107.8(7) . . ?
F9_4 C4_4 C1_4 111.2(6) . . ?
F7_4 C4_4 C1_4 110.5(6) . . ?
F8_4 C4_4 C1_4 111.5(7) . . ?
C1_5 O1_5 Al2 155.7(6) . . ?
O1_5 C1_5 C3_5 111.0(6) . . ?
O1_5 C1_5 C2_5 110.3(6) . . ?
C3_5 C1_5 C2_5 108.8(6) . . ?
O1_5 C1_5 C4_5 107.3(6) . . ?
C3_5 C1_5 C4_5 110.1(6) . . ?
C2_5 C1_5 C4_5 109.3(6) . . ?
F1_5 C2_5 F2_5 107.8(7) . . ?
F1_5 C2_5 F3_5 106.2(7) . . ?
F2_5 C2_5 F3_5 107.6(7) . . ?
F1_5 C2_5 C1_5 111.1(7) . . ?
F2_5 C2_5 C1_5 113.0(7) . . ?
F3_5 C2_5 C1_5 110.9(6) . . ?
F5_5 C3_5 F4_5 107.3(7) . . ?
F5_5 C3_5 F6_5 107.8(7) . . ?
F4_5 C3_5 F6_5 107.6(7) . . ?
F5_5 C3_5 C1_5 111.1(7) . . ?
F4_5 C3_5 C1_5 110.6(7) . . ?
F6_5 C3_5 C1_5 112.3(7) . . ?
F9_5 C4_5 F8_5 107.4(8) . . ?
F9_5 C4_5 F7_5 108.1(7) . . ?
F8_5 C4_5 F7_5 106.9(7) . . ?
F9_5 C4_5 C1_5 111.2(7) . . ?
F8_5 C4_5 C1_5 113.0(7) . . ?
F7_5 C4_5 C1_5 110.0(7) . . ?
C1_6 O1_6 Al2 145.4(5) . . ?
O1_6 C1_6 C3_6 108.5(6) . . ?
O1_6 C1_6 C4_6 111.0(6) . . ?
C3_6 C1_6 C4_6 109.6(6) . . ?
O1_6 C1_6 C2_6 109.5(6) . . ?
C3_6 C1_6 C2_6 109.6(6) . . ?
C4_6 C1_6 C2_6 108.6(6) . . ?
F1_6 C2_6 F2_6 108.1(7) . . ?
F1_6 C2_6 F3_6 107.4(7) . . ?
F2_6 C2_6 F3_6 107.8(7) . . ?
F1_6 C2_6 C1_6 110.5(7) . . ?
F2_6 C2_6 C1_6 112.6(7) . . ?
F3_6 C2_6 C1_6 110.2(6) . . ?
F6_6 C3_6 F4_6 109.0(7) . . ?
F6_6 C3_6 F5_6 107.6(7) . . ?
F4_6 C3_6 F5_6 107.2(7) . . ?
F6_6 C3_6 C1_6 112.1(6) . . ?
F4_6 C3_6 C1_6 110.7(7) . . ?
F5_6 C3_6 C1_6 110.0(7) . . ?
F7_6 C4_6 F9_6 107.8(7) . . ?
F7_6 C4_6 F8_6 108.1(7) . . ?
F9_6 C4_6 F8_6 107.8(7) . . ?
F7_6 C4_6 C1_6 111.4(6) . . ?
F9_6 C4_6 C1_6 110.1(6) . . ?
F8_6 C4_6 C1_6 111.5(7) . . ?
C1_7 O1_7 Al1 150.0(18) . . ?
O1_7 C1_7 C2_7 111.7(13) . . ?
O1_7 C1_7 C4_7 110.2(13) . . ?
C2_7 C1_7 C4_7 109.8(9) . . ?
O1_7 C1_7 C3_7 106.9(12) . . ?
C2_7 C1_7 C3_7 109.7(9) . . ?
C4_7 C1_7 C3_7 108.6(9) . . ?
F3_7 C2_7 F1_7 106.0(13) . . ?
F3_7 C2_7 F2_7 107.5(14) . . ?
F1_7 C2_7 F2_7 107.8(12) . . ?
F3_7 C2_7 C1_7 110.8(12) . . ?
F1_7 C2_7 C1_7 111.5(10) . . ?
F2_7 C2_7 C1_7 112.9(11) . . ?
F4_7 C3_7 F5_7 107.4(13) . . ?
F4_7 C3_7 F6_7 107.7(13) . . ?
F5_7 C3_7 F6_7 108.0(12) . . ?
F4_7 C3_7 C1_7 111.2(11) . . ?
F5_7 C3_7 C1_7 111.0(10) . . ?
F6_7 C3_7 C1_7 111.3(9) . . ?
F9_7 C4_7 F7_7 108.7(14) . . ?
F9_7 C4_7 F8_7 107.8(13) . . ?
F7_7 C4_7 F8_7 107.4(13) . . ?
F9_7 C4_7 C1_7 110.8(12) . . ?
F7_7 C4_7 C1_7 110.7(10) . . ?
F8_7 C4_7 C1_7 111.3(10) . . ?
C1_8 O1_8 Al1 148(2) . . ?
O1_8 C1_8 C2_8 110.0(16) . . ?
O1_8 C1_8 C3_8 111.2(16) . . ?
C2_8 C1_8 C3_8 109.0(10) . . ?
O1_8 C1_8 C4_8 107.7(16) . . ?
C2_8 C1_8 C4_8 109.8(10) . . ?
C3_8 C1_8 C4_8 109.1(10) . . ?
F2_8 C2_8 F1_8 108.1(17) . . ?
F2_8 C2_8 F3_8 106.3(16) . . ?
F1_8 C2_8 F3_8 106.9(16) . . ?
F2_8 C2_8 C1_8 113.0(13) . . ?
F1_8 C2_8 C1_8 112.1(14) . . ?
F3_8 C2_8 C1_8 110.2(14) . . ?
F4_8 C3_8 F6_8 108.0(16) . . ?
F4_8 C3_8 F5_8 108.3(16) . . ?
F6_8 C3_8 F5_8 106.7(15) . . ?
F4_8 C3_8 C1_8 111.4(15) . . ?
F6_8 C3_8 C1_8 112.0(13) . . ?
F5_8 C3_8 C1_8 110.2(12) . . ?
F7_8 C4_8 F9_8 107.4(16) . . ?
F7_8 C4_8 F8_8 108.2(16) . . ?
F9_8 C4_8 F8_8 107.7(15) . . ?
F7_8 C4_8 C1_8 111.7(13) . . ?
F9_8 C4_8 C1_8 110.7(14) . . ?
F8_8 C4_8 C1_8 110.9(12) . . ?
C1_9 O1_9 Al1 142.2(19) . . ?
O1_9 C1_9 C2_9 108.4(13) . . ?
O1_9 C1_9 C4_9 112.8(13) . . ?
C2_9 C1_9 C4_9 109.6(9) . . ?
O1_9 C1_9 C3_9 108.6(13) . . ?
C2_9 C1_9 C3_9 109.1(9) . . ?
C4_9 C1_9 C3_9 108.3(9) . . ?
F2_9 C2_9 F1_9 108.5(13) . . ?
F2_9 C2_9 F3_9 108.0(14) . . ?
F1_9 C2_9 F3_9 107.1(14) . . ?
F2_9 C2_9 C1_9 111.9(11) . . ?
F1_9 C2_9 C1_9 110.5(11) . . ?
F3_9 C2_9 C1_9 110.7(13) . . ?
F6_9 C3_9 F4_9 109.3(15) . . ?
F6_9 C3_9 F5_9 108.6(13) . . ?
F4_9 C3_9 F5_9 107.8(15) . . ?
F6_9 C3_9 C1_9 112.4(12) . . ?
F4_9 C3_9 C1_9 109.2(13) . . ?
F5_9 C3_9 C1_9 109.5(11) . . ?
F9_9 C4_9 F7_9 107.3(14) . . ?
F9_9 C4_9 F8_9 107.6(14) . . ?
F7_9 C4_9 F8_9 108.9(13) . . ?
F9_9 C4_9 C1_9 109.9(13) . . ?
F7_9 C4_9 C1_9 111.0(11) . . ?
F8_9 C4_9 C1_9 111.9(11) . . ?
C1_10 O1_10 Al1 145(2) . . ?
O1_10 C1_10 C3_10 111.3(15) . . ?
O1_10 C1_10 C2_10 110.5(15) . . ?
C3_10 C1_10 C2_10 109.9(10) . . ?
O1_10 C1_10 C4_10 107.8(15) . . ?
C3_10 C1_10 C4_10 108.8(10) . . ?
C2_10 C1_10 C4_10 108.5(10) . . ?
F1_10 C2_10 F3_10 107.2(16) . . ?
F1_10 C2_10 F2_10 108.1(15) . . ?
F3_10 C2_10 F2_10 108.3(16) . . ?
F1_10 C2_10 C1_10 111.1(12) . . ?
F3_10 C2_10 C1_10 109.6(14) . . ?
F2_10 C2_10 C1_10 112.3(14) . . ?
F4_10 C3_10 F5_10 106.4(15) . . ?
F4_10 C3_10 F6_10 108.4(16) . . ?
F5_10 C3_10 F6_10 107.1(15) . . ?
F4_10 C3_10 C1_10 111.3(14) . . ?
F5_10 C3_10 C1_10 111.0(12) . . ?
F6_10 C3_10 C1_10 112.4(12) . . ?
F9_10 C4_10 F7_10 109.2(15) . . ?
F9_10 C4_10 F8_10 106.7(14) . . ?
F7_10 C4_10 F8_10 108.5(15) . . ?
F9_10 C4_10 C1_10 111.1(12) . . ?
F7_10 C4_10 C1_10 110.9(12) . . ?
F8_10 C4_10 C1_10 110.3(13) . . ?
C1_11 O1_11 Al3 147.8(7) . . ?
O1_11 C1_11 C3_11 107.0(7) . . ?
O1_11 C1_11 C4_11 110.3(7) . . ?
C3_11 C1_11 C4_11 109.6(7) . . ?
O1_11 C1_11 C2_11 111.7(7) . . ?
C3_11 C1_11 C2_11 109.5(7) . . ?
C4_11 C1_11 C2_11 108.7(6) . . ?
F1_11 C2_11 F3_11 107.9(8) . . ?
F1_11 C2_11 F2_11 107.6(8) . . ?
F3_11 C2_11 F2_11 107.2(7) . . ?
F1_11 C2_11 C1_11 111.3(7) . . ?
F3_11 C2_11 C1_11 110.1(7) . . ?
F2_11 C2_11 C1_11 112.6(8) . . ?
F6_11 C3_11 F4_11 109.1(8) . . ?
F6_11 C3_11 F5_11 107.0(8) . . ?
F4_11 C3_11 F5_11 108.8(8) . . ?
F6_11 C3_11 C1_11 111.9(7) . . ?
F4_11 C3_11 C1_11 110.2(7) . . ?
F5_11 C3_11 C1_11 109.7(8) . . ?
F8_11 C4_11 F7_11 106.5(9) . . ?
F8_11 C4_11 F9_11 108.1(8) . . ?
F7_11 C4_11 F9_11 107.4(8) . . ?
F8_11 C4_11 C1_11 113.1(8) . . ?
F7_11 C4_11 C1_11 111.7(7) . . ?
F9_11 C4_11 C1_11 109.8(7) . . ?
C1_12 O1_12 Al3 154(3) . . ?
O1_12 C1_12 C2_12 110.1(18) . . ?
O1_12 C1_12 C3_12 110.4(18) . . ?
C2_12 C1_12 C3_12 109.7(14) . . ?
O1_12 C1_12 C4_12 109.2(18) . . ?
C2_12 C1_12 C4_12 108.6(14) . . ?
C3_12 C1_12 C4_12 108.7(14) . . ?
F3_12 C2_12 F2_12 108.2(19) . . ?
F3_12 C2_12 F1_12 109(2) . . ?
F2_12 C2_12 F1_12 108(2) . . ?
F3_12 C2_12 C1_12 110.9(17) . . ?
F2_12 C2_12 C1_12 110.8(17) . . ?
F1_12 C2_12 C1_12 110.5(18) . . ?
F5_12 C3_12 F4_12 108(2) . . ?
F5_12 C3_12 F6_12 108(2) . . ?
F4_12 C3_12 F6_12 108(2) . . ?
F5_12 C3_12 C1_12 110.4(17) . . ?
F4_12 C3_12 C1_12 112.1(19) . . ?
F6_12 C3_12 C1_12 110.2(19) . . ?
F8_12 C4_12 F9_12 107.9(19) . . ?
F8_12 C4_12 F7_12 109.1(19) . . ?
F9_12 C4_12 F7_12 108.3(19) . . ?
F8_12 C4_12 C1_12 111.4(17) . . ?
F9_12 C4_12 C1_12 109.8(17) . . ?
F7_12 C4_12 C1_12 110.2(17) . . ?
C1_13 O1_13 Al4 143.9(5) . . ?
O1_13 C1_13 C3_13 110.5(5) . . ?
O1_13 C1_13 C2_13 108.0(6) . . ?
C3_13 C1_13 C2_13 109.7(6) . . ?
O1_13 C1_13 C4_13 110.1(6) . . ?
C3_13 C1_13 C4_13 109.8(6) . . ?
C2_13 C1_13 C4_13 108.8(5) . . ?
F1_13 C2_13 F3_13 108.1(6) . . ?
F1_13 C2_13 F2_13 108.4(6) . . ?
F3_13 C2_13 F2_13 107.6(6) . . ?
F1_13 C2_13 C1_13 111.0(6) . . ?
F3_13 C2_13 C1_13 110.4(6) . . ?
F2_13 C2_13 C1_13 111.3(6) . . ?
F4_13 C3_13 F6_13 107.7(6) . . ?
F4_13 C3_13 F5_13 107.3(6) . . ?
F6_13 C3_13 F5_13 107.5(6) . . ?
F4_13 C3_13 C1_13 110.5(6) . . ?
F6_13 C3_13 C1_13 113.1(6) . . ?
F5_13 C3_13 C1_13 110.6(6) . . ?
F9_13 C4_13 F7_13 107.6(6) . . ?
F9_13 C4_13 F8_13 107.9(6) . . ?
F7_13 C4_13 F8_13 107.2(6) . . ?
F9_13 C4_13 C1_13 111.3(6) . . ?
F7_13 C4_13 C1_13 110.4(6) . . ?
F8_13 C4_13 C1_13 112.2(6) . . ?
C1_14 O1_14 Al4 147.4(5) . . ?
O1_14 C1_14 C4_14 111.2(6) . . ?
O1_14 C1_14 C2_14 107.2(5) . . ?
C4_14 C1_14 C2_14 109.4(6) . . ?
O1_14 C1_14 C3_14 110.4(6) . . ?
C4_14 C1_14 C3_14 109.1(6) . . ?
C2_14 C1_14 C3_14 109.4(6) . . ?
F1_14 C2_14 F3_14 107.6(6) . . ?
F1_14 C2_14 F2_14 108.4(7) . . ?
F3_14 C2_14 F2_14 107.7(7) . . ?
F1_14 C2_14 C1_14 111.1(6) . . ?
F3_14 C2_14 C1_14 110.5(6) . . ?
F2_14 C2_14 C1_14 111.5(6) . . ?
F4_14 C3_14 F5_14 107.8(7) . . ?
F4_14 C3_14 F6_14 108.0(7) . . ?
F5_14 C3_14 F6_14 107.8(7) . . ?
F4_14 C3_14 C1_14 110.5(6) . . ?
F5_14 C3_14 C1_14 110.9(6) . . ?
F6_14 C3_14 C1_14 111.7(6) . . ?
F9_14 C4_14 F8_14 108.1(7) . . ?
F9_14 C4_14 F7_14 107.6(7) . . ?
F8_14 C4_14 F7_14 107.3(6) . . ?
F9_14 C4_14 C1_14 110.1(6) . . ?
F8_14 C4_14 C1_14 113.0(6) . . ?
F7_14 C4_14 C1_14 110.6(6) . . ?
C1_15 O1_15 Al4 151.1(5) . . ?
O1_15 C1_15 C3_15 108.5(6) . . ?
O1_15 C1_15 C4_15 109.8(6) . . ?
C3_15 C1_15 C4_15 110.2(6) . . ?
O1_15 C1_15 C2_15 111.3(6) . . ?
C3_15 C1_15 C2_15 108.3(6) . . ?
C4_15 C1_15 C2_15 108.7(6) . . ?
F3_15 C2_15 F1_15 106.6(7) . . ?
F3_15 C2_15 F2_15 108.6(7) . . ?
F1_15 C2_15 F2_15 107.3(7) . . ?
F3_15 C2_15 C1_15 110.2(6) . . ?
F1_15 C2_15 C1_15 111.4(6) . . ?
F2_15 C2_15 C1_15 112.3(7) . . ?
F6_15 C3_15 F5_15 107.6(7) . . ?
F6_15 C3_15 F4_15 107.6(7) . . ?
F5_15 C3_15 F4_15 106.1(7) . . ?
F6_15 C3_15 C1_15 113.1(6) . . ?
F5_15 C3_15 C1_15 111.5(6) . . ?
F4_15 C3_15 C1_15 110.6(6) . . ?
F8_15 C4_15 F9_15 109.0(7) . . ?
F8_15 C4_15 F7_15 107.0(7) . . ?
F9_15 C4_15 F7_15 107.3(7) . . ?
F8_15 C4_15 C1_15 113.0(6) . . ?
F9_15 C4_15 C1_15 110.1(6) . . ?
F7_15 C4_15 C1_15 110.2(6) . . ?
C1_17 O1_17 Al3 150.3(5) . . ?
O1_17 C1_17 C2_17 108.8(6) . . ?
O1_17 C1_17 C4_17 109.2(6) . . ?
C2_17 C1_17 C4_17 109.8(6) . . ?
O1_17 C1_17 C3_17 109.8(6) . . ?
C2_17 C1_17 C3_17 109.5(6) . . ?
C4_17 C1_17 C3_17 109.7(6) . . ?
F3_17 C2_17 F1_17 107.2(7) . . ?
F3_17 C2_17 F2_17 108.1(7) . . ?
F1_17 C2_17 F2_17 107.5(7) . . ?
F3_17 C2_17 C1_17 110.9(6) . . ?
F1_17 C2_17 C1_17 110.5(6) . . ?
F2_17 C2_17 C1_17 112.5(7) . . ?
F4_17 C3_17 F6_17 108.4(7) . . ?
F4_17 C3_17 F5_17 108.1(7) . . ?
F6_17 C3_17 F5_17 107.8(7) . . ?
F4_17 C3_17 C1_17 110.2(7) . . ?
F6_17 C3_17 C1_17 112.8(6) . . ?
F5_17 C3_17 C1_17 109.4(6) . . ?
F7_17 C4_17 F8_17 108.9(7) . . ?
F7_17 C4_17 F9_17 107.1(7) . . ?
F8_17 C4_17 F9_17 108.3(6) . . ?
F7_17 C4_17 C1_17 110.9(6) . . ?
F8_17 C4_17 C1_17 111.7(6) . . ?
F9_17 C4_17 C1_17 109.9(6) . . ?
C1_18 O1_18 Al3 148(2) . . ?
O1_18 C1_18 C2_18 110.8(13) . . ?
O1_18 C1_18 C4_18 110.2(13) . . ?
C2_18 C1_18 C4_18 110.0(10) . . ?
O1_18 C1_18 C3_18 106.6(13) . . ?
C2_18 C1_18 C3_18 109.7(10) . . ?
C4_18 C1_18 C3_18 109.6(10) . . ?
F2_18 C2_18 F3_18 107.9(13) . . ?
F2_18 C2_18 F1_18 108.6(12) . . ?
F3_18 C2_18 F1_18 107.1(12) . . ?
F2_18 C2_18 C1_18 112.1(12) . . ?
F3_18 C2_18 C1_18 109.8(12) . . ?
F1_18 C2_18 C1_18 111.1(11) . . ?
F4_18 C3_18 F5_18 106.6(12) . . ?
F4_18 C3_18 F6_18 108.4(12) . . ?
F5_18 C3_18 F6_18 107.9(13) . . ?
F4_18 C3_18 C1_18 111.3(11) . . ?
F5_18 C3_18 C1_18 110.7(11) . . ?
F6_18 C3_18 C1_18 111.8(12) . . ?
F9_18 C4_18 F7_18 107.5(12) . . ?
F9_18 C4_18 F8_18 107.1(13) . . ?
F7_18 C4_18 F8_18 108.5(14) . . ?
F9_18 C4_18 C1_18 110.1(12) . . ?
F7_18 C4_18 C1_18 111.7(12) . . ?
F8_18 C4_18 C1_18 111.7(13) . . ?
C1_19 O1_19 Al3 146(2) . . ?
O1_19 C1_19 C3_19 111.0(15) . . ?
O1_19 C1_19 C2_19 110.7(15) . . ?
C3_19 C1_19 C2_19 109.8(11) . . ?
O1_19 C1_19 C4_19 107.9(15) . . ?
C3_19 C1_19 C4_19 109.0(11) . . ?
C2_19 C1_19 C4_19 108.3(11) . . ?
F3_19 C2_19 F1_19 107.6(14) . . ?
F3_19 C2_19 F2_19 108.9(16) . . ?
F1_19 C2_19 F2_19 106.3(16) . . ?
F3_19 C2_19 C1_19 111.2(15) . . ?
F1_19 C2_19 C1_19 111.6(14) . . ?
F2_19 C2_19 C1_19 111.1(16) . . ?
F5_19 C3_19 F4_19 108.4(13) . . ?
F5_19 C3_19 F6_19 106.9(13) . . ?
F4_19 C3_19 F6_19 107.9(14) . . ?
F5_19 C3_19 C1_19 110.1(12) . . ?
F4_19 C3_19 C1_19 111.4(13) . . ?
F6_19 C3_19 C1_19 111.8(13) . . ?
F8_19 C4_19 F9_19 108.0(14) . . ?
F8_19 C4_19 F7_19 109.5(14) . . ?
F9_19 C4_19 F7_19 107.4(14) . . ?
F8_19 C4_19 C1_19 111.8(13) . . ?
F9_19 C4_19 C1_19 110.4(13) . . ?
F7_19 C4_19 C1_19 109.6(12) . . ?

loop_
_geom_bond_atom_site_label_1
_geom_bond_atom_site_label_2
_geom_bond_distance
_geom_bond_site_symmetry_2
_geom_bond_publ_flag
Ag1 Ru2 2.6912(12) . ?
Ag1 Ru1 2.6917(12) . ?
Ag2 Ru3 2.6707(14) . ?
Ag2 Ru4 2.6739(14) . ?
Ru1 C4 1.960(10) . ?
Ru1 C3 1.969(11) . ?
Ru1 C2 1.969(10) . ?
Ru1 C5 1.981(10) . ?
Ru1 C1 1.993(9) . ?
Ru2 C6 1.959(11) . ?
Ru2 C7 1.974(9) . ?
Ru2 C8 1.980(11) . ?
Ru2 C9 1.984(10) . ?
Ru2 C10 2.024(10) . ?
Ru3 C13 1.969(11) . ?
Ru3 C12 1.971(10) . ?
Ru3 C14 1.974(9) . ?
Ru3 C15 1.975(10) . ?
Ru3 C11 1.989(9) . ?
Ru4 C19 1.968(9) . ?
Ru4 C17 1.969(10) . ?
Ru4 C16 1.972(11) . ?
Ru4 C18 1.975(11) . ?
Ru4 C20 2.002(9) . ?
Al1 O1_10 1.65(2) . ?
Al1 O1_8 1.69(2) . ?
Al1 O1_1 1.693(6) . ?
Al1 O1_7 1.713(16) . ?
Al1 O1_9 1.77(2) . ?
Al1 F1 1.781(2) . ?
Al2 O1_5 1.688(6) . ?
Al2 O1_4 1.696(7) . ?
Al2 O1_6 1.708(6) . ?
Al2 F2 1.776(2) . ?
Al3 O1_12 1.68(3) . ?
Al3 O1_18 1.69(2) . ?
Al3 O1_19 1.70(3) . ?
Al3 O1_17 1.704(6) . ?
Al3 O1_11 1.706(8) . ?
Al3 F3 1.773(2) . ?
Al4 O1_15 1.699(6) . ?
Al4 O1_14 1.708(6) . ?
Al4 O1_13 1.716(6) . ?
Al4 F4 1.774(2) . ?
O4 C4 1.134(13) . ?
O5 C5 1.098(13) . ?
O1 C1 1.124(12) . ?
O2 C2 1.118(12) . ?
O3 C3 1.123(13) . ?
O6 C6 1.129(13) . ?
O7 C7 1.131(12) . ?
O8 C8 1.106(13) . ?
O9 C9 1.087(12) . ?
O10 C10 1.098(12) . ?
O11 C11 1.133(12) . ?
O13 C13 1.119(13) . ?
O14 C14 1.131(12) . ?
O15 C15 1.103(13) . ?
O16 C16 1.119(13) . ?
O17 C17 1.122(13) . ?
O18 C18 1.111(13) . ?
O19 C19 1.117(11) . ?
O20 C20 1.128(12) . ?
O12 C12 1.106(13) . ?
O1_1 C1_1 1.355(8) . ?
C1_1 C2_1 1.550(9) . ?
C1_1 C4_1 1.552(9) . ?
C1_1 C3_1 1.553(9) . ?
C2_1 F2_1 1.324(9) . ?
C2_1 F1_1 1.332(11) . ?
C2_1 F3_1 1.335(10) . ?
C3_1 F4_1 1.325(10) . ?
C3_1 F6_1 1.333(9) . ?
C3_1 F5_1 1.334(9) . ?
C4_1 F9_1 1.318(9) . ?
C4_1 F7_1 1.330(8) . ?
C4_1 F8_1 1.343(8) . ?
O1_4 C1_4 1.356(8) . ?
C1_4 C2_4 1.545(9) . ?
C1_4 C3_4 1.553(9) . ?
C1_4 C4_4 1.556(9) . ?
C2_4 F2_4 1.331(9) . ?
C2_4 F1_4 1.332(9) . ?
C2_4 F3_4 1.337(9) . ?
C3_4 F6_4 1.326(9) . ?
C3_4 F4_4 1.331(8) . ?
C3_4 F5_4 1.334(8) . ?
C4_4 F9_4 1.331(9) . ?
C4_4 F7_4 1.334(9) . ?
C4_4 F8_4 1.334(9) . ?
O1_5 C1_5 1.355(8) . ?
C1_5 C3_5 1.547(9) . ?
C1_5 C2_5 1.552(9) . ?
C1_5 C4_5 1.553(9) . ?
C2_5 F1_5 1.325(9) . ?
C2_5 F2_5 1.334(9) . ?
C2_5 F3_5 1.336(9) . ?
C3_5 F5_5 1.331(9) . ?
C3_5 F4_5 1.331(9) . ?
C3_5 F6_5 1.346(9) . ?
C4_5 F9_5 1.317(9) . ?
C4_5 F8_5 1.326(9) . ?
C4_5 F7_5 1.347(9) . ?
O1_6 C1_6 1.360(8) . ?
C1_6 C3_6 1.552(9) . ?
C1_6 C4_6 1.555(9) . ?
C1_6 C2_6 1.557(9) . ?
C2_6 F1_6 1.319(9) . ?
C2_6 F2_6 1.326(9) . ?
C2_6 F3_6 1.340(9) . ?
C3_6 F6_6 1.327(9) . ?
C3_6 F4_6 1.328(9) . ?
C3_6 F5_6 1.344(9) . ?
C4_6 F7_6 1.328(9) . ?
C4_6 F9_6 1.339(9) . ?
C4_6 F8_6 1.342(9) . ?
O1_7 C1_7 1.361(11) . ?
C1_7 C2_7 1.544(11) . ?
C1_7 C4_7 1.559(11) . ?
C1_7 C3_7 1.561(11) . ?
C2_7 F3_7 1.330(12) . ?
C2_7 F1_7 1.333(12) . ?
C2_7 F2_7 1.334(12) . ?
C3_7 F4_7 1.330(12) . ?
C3_7 F5_7 1.333(12) . ?
C3_7 F6_7 1.333(11) . ?
C4_7 F9_7 1.328(12) . ?
C4_7 F7_7 1.331(12) . ?
C4_7 F8_7 1.338(11) . ?
O1_8 C1_8 1.361(12) . ?
C1_8 C2_8 1.546(12) . ?
C1_8 C3_8 1.550(12) . ?
C1_8 C4_8 1.559(12) . ?
C2_8 F2_8 1.332(12) . ?
C2_8 F1_8 1.333(13) . ?
C2_8 F3_8 1.337(13) . ?
C3_8 F4_8 1.328(13) . ?
C3_8 F6_8 1.334(12) . ?
C3_8 F5_8 1.337(12) . ?
C4_8 F7_8 1.325(13) . ?
C4_8 F9_8 1.328(13) . ?
C4_8 F8_8 1.337(12) . ?
O1_9 C1_9 1.357(12) . ?
C1_9 C2_9 1.553(11) . ?
C1_9 C4_9 1.553(11) . ?
C1_9 C3_9 1.559(11) . ?
C2_9 F2_9 1.328(12) . ?
C2_9 F1_9 1.330(12) . ?
C2_9 F3_9 1.334(12) . ?
C3_9 F6_9 1.326(12) . ?
C3_9 F4_9 1.332(12) . ?
C3_9 F5_9 1.336(12) . ?
C4_9 F9_9 1.327(12) . ?
C4_9 F7_9 1.329(12) . ?
C4_9 F8_9 1.337(12) . ?
O1_10 C1_10 1.357(12) . ?
C1_10 C3_10 1.553(12) . ?
C1_10 C2_10 1.556(12) . ?
C1_10 C4_10 1.557(12) . ?
C2_10 F1_10 1.328(13) . ?
C2_10 F3_10 1.329(13) . ?
C2_10 F2_10 1.332(13) . ?
C3_10 F4_10 1.330(13) . ?
C3_10 F5_10 1.332(13) . ?
C3_10 F6_10 1.334(12) . ?
C4_10 F9_10 1.327(13) . ?
C4_10 F7_10 1.333(12) . ?
C4_10 F8_10 1.336(12) . ?
O1_11 C1_11 1.354(9) . ?
C1_11 C3_11 1.552(9) . ?
C1_11 C4_11 1.553(9) . ?
C1_11 C2_11 1.554(10) . ?
C2_11 F1_11 1.330(9) . ?
C2_11 F3_11 1.335(9) . ?
C2_11 F2_11 1.340(9) . ?
C3_11 F6_11 1.328(10) . ?
C3_11 F4_11 1.331(10) . ?
C3_11 F5_11 1.331(10) . ?
C4_11 F8_11 1.328(10) . ?
C4_11 F7_11 1.334(10) . ?
C4_11 F9_11 1.345(9) . ?
O1_12 C1_12 1.355(14) . ?
C1_12 C2_12 1.552(13) . ?
C1_12 C3_12 1.552(13) . ?
C1_12 C4_12 1.556(13) . ?
C2_12 F3_12 1.330(13) . ?
C2_12 F2_12 1.331(14) . ?
C2_12 F1_12 1.333(14) . ?
C3_12 F5_12 1.328(14) . ?
C3_12 F4_12 1.331(14) . ?
C3_12 F6_12 1.335(14) . ?
C4_12 F8_12 1.330(14) . ?
C4_12 F9_12 1.330(14) . ?
C4_12 F7_12 1.331(13) . ?
O1_13 C1_13 1.353(8) . ?
C1_13 C3_13 1.549(8) . ?
C1_13 C2_13 1.556(8) . ?
C1_13 C4_13 1.557(8) . ?
C2_13 F1_13 1.328(8) . ?
C2_13 F3_13 1.330(8) . ?
C2_13 F2_13 1.339(8) . ?
C3_13 F4_13 1.333(8) . ?
C3_13 F6_13 1.335(8) . ?
C3_13 F5_13 1.340(8) . ?
C4_13 F9_13 1.324(8) . ?
C4_13 F7_13 1.338(8) . ?
C4_13 F8_13 1.340(8) . ?
O1_14 C1_14 1.361(8) . ?
C1_14 C4_14 1.552(9) . ?
C1_14 C2_14 1.555(9) . ?
C1_14 C3_14 1.560(9) . ?
C2_14 F1_14 1.319(8) . ?
C2_14 F3_14 1.330(9) . ?
C2_14 F2_14 1.340(8) . ?
C3_14 F4_14 1.329(8) . ?
C3_14 F5_14 1.330(9) . ?
C3_14 F6_14 1.338(9) . ?
C4_14 F9_14 1.330(8) . ?
C4_14 F8_14 1.338(8) . ?
C4_14 F7_14 1.338(8) . ?
O1_15 C1_15 1.345(8) . ?
C1_15 C3_15 1.551(9) . ?
C1_15 C4_15 1.552(8) . ?
C1_15 C2_15 1.559(9) . ?
C2_15 F3_15 1.327(9) . ?
C2_15 F1_15 1.332(9) . ?
C2_15 F2_15 1.332(9) . ?
C3_15 F6_15 1.328(8) . ?
C3_15 F5_15 1.329(8) . ?
C3_15 F4_15 1.345(9) . ?
C4_15 F8_15 1.318(9) . ?
C4_15 F9_15 1.333(9) . ?
C4_15 F7_15 1.335(9) . ?
O1_17 C1_17 1.358(8) . ?
C1_17 C2_17 1.547(9) . ?
C1_17 C4_17 1.561(9) . ?
C1_17 C3_17 1.563(9) . ?
C2_17 F3_17 1.329(8) . ?
C2_17 F1_17 1.331(9) . ?
C2_17 F2_17 1.339(9) . ?
C3_17 F4_17 1.323(9) . ?
C3_17 F6_17 1.328(8) . ?
C3_17 F5_17 1.333(9) . ?
C4_17 F7_17 1.328(9) . ?
C4_17 F8_17 1.329(8) . ?
C4_17 F9_17 1.337(8) . ?
O1_18 C1_18 1.371(11) . ?
C1_18 C2_18 1.543(11) . ?
C1_18 C4_18 1.551(11) . ?
C1_18 C3_18 1.557(11) . ?
C2_18 F2_18 1.334(12) . ?
C2_18 F3_18 1.334(12) . ?
C2_18 F1_18 1.337(12) . ?
C3_18 F4_18 1.328(12) . ?
C3_18 F5_18 1.330(12) . ?
C3_18 F6_18 1.336(12) . ?
C4_18 F9_18 1.325(11) . ?
C4_18 F7_18 1.327(12) . ?
C4_18 F8_18 1.331(11) . ?
O1_19 C1_19 1.365(12) . ?
C1_19 C3_19 1.549(12) . ?
C1_19 C2_19 1.553(12) . ?
C1_19 C4_19 1.554(12) . ?
C2_19 F3_19 1.326(12) . ?
C2_19 F1_19 1.330(12) . ?
C2_19 F2_19 1.331(12) . ?
C3_19 F5_19 1.324(12) . ?
C3_19 F4_19 1.325(12) . ?
C3_19 F6_19 1.336(12) . ?
C4_19 F8_19 1.330(12) . ?
C4_19 F9_19 1.332(13) . ?
C4_19 F7_19 1.334(12) . ?
